data_4134284
loop_
_publ_author_name
'Gropp, Cornelius'
'Fischer, Stefan'
'Husch, Tamara'
'Trapp, Nils'
'Carreira, Erick M.'
'Diederich, Fran\,cois'

_publ_section_title
;
 Molecular Recognition and Cocrystallization of Methylated and Halogenated
 Fragments of Danicalipin A by Enantiopure Alleno-Acetylenic Cage
 Receptors.
;
_journal_issue 10
_journal_name_full 'Journal of the American Chemical Society'
_journal_page_first 4749
_journal_page_last 4755
_journal_paper_doi 10.1021/jacs.9b13217
_journal_volume 142
_journal_year 2020
_chemical_absolute_configuration ad
_chemical_formula_moiety 'C128 H168 O12, C4 H8 Cl2 O'
_chemical_formula_sum 'C132 H176 Cl2 O13'
_chemical_formula_weight 2041.62
_space_group_crystal_system orthorhombic
_space_group_IT_number 19
_space_group_name_Hall 'P 2ac 2ab'
_space_group_name_H-M_alt 'P 21 21 21'
_atom_sites_solution_hydrogens geom
_atom_sites_solution_primary dual
_audit_creation_date 2017-11-03
_audit_creation_method
;
Olex2 1.2
(compiled 2017.08.10 svn.r3458 for OlexSys, GUI svn.r5381)
;
_cell_angle_alpha 90
_cell_angle_beta 90
_cell_angle_gamma 90
_cell_formula_units_Z 4
_cell_length_a 15.59180(10)
_cell_length_b 18.73920(10)
_cell_length_c 43.8114(2)
_cell_measurement_reflns_used 109748
_cell_measurement_temperature 100.0(1)
_cell_measurement_theta_max 79.3780
_cell_measurement_theta_min 3.4780
_cell_volume 12800.72(12)
_computing_cell_refinement 'CrysAlisPro 1.171.39.31d (Rigaku OD, 2017)'
_computing_data_collection 'CrysAlisPro 1.171.39.31d (Rigaku OD, 2017)'
_computing_data_reduction 'CrysAlisPro 1.171.39.31d (Rigaku OD, 2017)'
_computing_molecular_graphics 'Olex2 (Dolomanov et al., 2009)'
_computing_publication_material 'Olex2 (Dolomanov et al., 2009)'
_computing_structure_refinement 'ShelXL (Sheldrick, 2015)'
_computing_structure_solution 'ShelXT (Sheldrick, 2015)'
_diffrn_ambient_environment N~2~
_diffrn_ambient_temperature 100.0(1)
_diffrn_detector 'CCD plate'
_diffrn_detector_type 'Pilatus 300K'
_diffrn_measured_fraction_theta_full 1.000
_diffrn_measured_fraction_theta_max 0.995
_diffrn_measurement_details
;
List of Runs (angles in degrees, time in seconds):

  # Type    Start    End  Width  t~exp~   \w     \q     \k     \f   Frames
--------------------------------------------------------------------------
  1  \w   -116.00 -78.00   0.50    2.12    --  -49.37 -77.00 150.00   76
  2  \w   -116.00 -78.00   0.50    2.12    --  -49.37 -77.00   0.00   76
  3  \w   -116.00 -78.00   0.50    2.12    --  -49.37 -77.00 -30.00   76
  4  \w   -116.00 -78.00   0.50    2.12    --  -49.37 -77.00 -90.00   76
  5  \w   -116.00 -78.00   0.50    2.12    --  -49.37 -77.00-120.00   76
  6  \w   -116.00 -78.00   0.50    2.12    --  -49.37 -77.00-150.00   76
  7  \w   -137.00 -78.00   0.50    8.49    --  -70.00 -77.00-180.00  118
  8  \w   -137.00 -78.00   0.50    8.49    --  -70.00 -77.00   0.00  118
  9  \w    -86.00   2.00   0.50    8.49    --  -70.00  57.00 -60.00  176
 10  \w    -73.00  17.00   0.50    2.12    --  -49.37  77.00 -60.00  180
 11  \w     59.00 120.00   0.50    2.12    --   49.37 178.00  90.00  122
 12  \w     91.00 178.00   0.50    8.49    --  110.00 125.00 150.00  174
 13  \w    129.00 170.00   0.50    8.49    --  110.00  77.00  90.00   82
 14  \w    146.00 173.00   0.50    8.49    --  110.00  57.00   0.00   54
 15  \w    118.00 178.00   0.50    8.49    --  110.00  99.00-122.00  120
 16  \w     86.00 177.00   0.50    8.49    --  110.00  77.00-150.00  182
 17  \w     94.00 123.00   0.50    8.49    --  110.00 -19.00 -30.00   58
 18  \w     94.00 122.00   0.50    8.49    --  110.00 -19.00   0.00   56
 19  \w     94.00 123.00   0.50    8.49    --  110.00 -19.00 -60.00   58
 20  \w     81.00 107.00   0.50    8.49    --  110.00 -77.00 -30.00   52
 21  \w     71.00 109.00   0.50    8.49    --  110.00 -99.00   0.00   76
 22  \w     94.00 119.00   0.50    8.49    --  110.00 -19.00  60.00   50
 23  \w     96.00 122.00   0.50    8.49    --  110.00 -19.00 120.00   52
 24  \w    100.00 136.00   0.50    8.49    --  110.00  38.00  90.00   72
 25  \w     94.00 133.00   0.50    8.49    --  110.00  57.00   0.00   78
 26  \w     91.00 178.00   0.50    8.49    --  110.00 125.00   0.00  174
 27  \w     91.00 178.00   0.50    8.49    --  110.00 125.00 -30.00  174
 28  \w     86.00 177.00   0.50    8.49    --  110.00  77.00-180.00  182
 29  \w     94.00 120.00   0.50    8.49    --  110.00 -19.00-150.00   52
 30  \w     83.00 109.00   0.50    8.49    --  110.00 -99.00-150.00   52
 31  \w     40.00  86.00   0.50    8.49    --  110.00 -99.00 -30.00   92
 32  \w     47.00 118.00   0.50    8.49    --  110.00-125.00 -30.00  142
 33  \w     38.00  84.00   0.50    8.49    --  110.00 -57.00 -60.00   92
 34  \w     40.00  66.00   0.50    8.49    --  110.00 -99.00   0.00   52
 35  \w     45.00  81.00   0.50    8.49    --  110.00 -99.00  90.00   72
 36  \w     65.00 109.00   0.50    8.49    --  110.00 -99.00 150.00   88
 37  \w     39.00 122.00   0.50    8.49    --  110.00-125.00 150.00  166
 38  \w     38.00  84.00   0.50    8.49    --  110.00 -57.00 120.00   92
 39  \w     78.00 116.00   0.50    2.12    --   49.37  77.00 -60.00   76
 40  \w     86.00 126.00   0.50    8.49    --  110.00  77.00  90.00   80
 41  \w     38.00  69.00   0.50    8.49    --  110.00 -57.00-150.00   62
 42  \w     34.00 101.00   0.50    2.12    --   49.37-131.00-120.00  134
 43  \w    -26.00  55.00   0.50    2.12    --   49.37 -19.00 120.00  162
 44  \w    -94.00  -3.00   0.50    8.49    --  -70.00  77.00 120.00  182
;
_diffrn_measurement_device 'four-circle diffractometer'
_diffrn_measurement_device_type 'XtaLAB Synergy, Dualflex, Pilatus 300K'
_diffrn_measurement_method '\w scans'
_diffrn_orient_matrix_type 'CrysAlisPro convention (1999,Acta A55,543-557)'
_diffrn_orient_matrix_UB_11 0.0314588000
_diffrn_orient_matrix_UB_12 0.0776813000
_diffrn_orient_matrix_UB_13 0.0027934000
_diffrn_orient_matrix_UB_21 0.0051927000
_diffrn_orient_matrix_UB_22 0.0054386000
_diffrn_orient_matrix_UB_23 -0.0350347000
_diffrn_orient_matrix_UB_31 -0.0935124000
_diffrn_orient_matrix_UB_32 0.0263981000
_diffrn_orient_matrix_UB_33 -0.0010036000
_diffrn_radiation_monochromator mirror
_diffrn_radiation_probe x-ray
_diffrn_radiation_type CuK\a
_diffrn_radiation_wavelength 1.54184
_diffrn_reflns_av_R_equivalents 0.0447
_diffrn_reflns_av_unetI/netI 0.0236
_diffrn_reflns_Laue_measured_fraction_full 1.000
_diffrn_reflns_Laue_measured_fraction_max 0.995
_diffrn_reflns_limit_h_max 18
_diffrn_reflns_limit_h_min -19
_diffrn_reflns_limit_k_max 23
_diffrn_reflns_limit_k_min -23
_diffrn_reflns_limit_l_max 54
_diffrn_reflns_limit_l_min -55
_diffrn_reflns_number 212369
_diffrn_reflns_point_group_measured_fraction_full 1.000
_diffrn_reflns_point_group_measured_fraction_max 0.989
_diffrn_reflns_theta_full 67.684
_diffrn_reflns_theta_max 79.690
_diffrn_reflns_theta_min 3.103
_diffrn_source 'micro-focus sealed X-ray tube'
_diffrn_source_type 'PhotonJet (Cu) X-ray Source'
_exptl_absorpt_coefficient_mu 0.888
_exptl_absorpt_correction_T_max 1.000
_exptl_absorpt_correction_T_min 0.727
_exptl_absorpt_correction_type gaussian
_exptl_absorpt_process_details
;
CrysAlisPro 1.171.39.31d (Rigaku Oxford Diffraction, 2017)
Numerical absorption correction based on gaussian integration over
			a multifaceted crystal model
Empirical absorption correction using spherical harmonics,
 implemented in SCALE3 ABSPACK scaling algorithm.
;
_exptl_crystal_colour 'clear colourless'
_exptl_crystal_colour_lustre clear
_exptl_crystal_colour_primary colourless
_exptl_crystal_density_diffrn 1.059
_exptl_crystal_description plank
_exptl_crystal_F_000 4424
_exptl_crystal_size_max 0.187
_exptl_crystal_size_mid 0.096
_exptl_crystal_size_min 0.036
_refine_diff_density_max 0.598
_refine_diff_density_min -0.862
_refine_diff_density_rms 0.050
_refine_ls_abs_structure_details
;
 Flack x determined using 10877 quotients [(I+)-(I-)]/[(I+)+(I-)]
 (Parsons, Flack and Wagner, Acta Cryst. B69 (2013) 249-259).
;
_refine_ls_abs_structure_Flack 0.025(4)
_refine_ls_extinction_method none
_refine_ls_goodness_of_fit_ref 1.028
_refine_ls_hydrogen_treatment constr
_refine_ls_matrix_type full
_refine_ls_number_parameters 1446
_refine_ls_number_reflns 27540
_refine_ls_number_restraints 270
_refine_ls_restrained_S_all 1.046
_refine_ls_R_factor_all 0.0542
_refine_ls_R_factor_gt 0.0506
_refine_ls_shift/su_max 0.001
_refine_ls_shift/su_mean 0.000
_refine_ls_structure_factor_coef Fsqd
_refine_ls_weighting_details 'w=1/[\s^2^(Fo^2^)+(0.1027P)^2^+3.1407P] where P=(Fo^2^+2Fc^2^)/3'
_refine_ls_weighting_scheme calc
_refine_ls_wR_factor_gt 0.1463
_refine_ls_wR_factor_ref 0.1504
_reflns_Friedel_coverage 0.839
_reflns_Friedel_fraction_full 1.000
_reflns_Friedel_fraction_max 0.982
_reflns_number_gt 25574
_reflns_number_total 27540
_reflns_threshold_expression 'I > 2\s(I)'
_cod_data_source_file CCDC-1914853.cif
_cod_data_source_block d160815_44_31
_cod_depositor_comments 'Adding full bibliography for 4134283--4134298.cif.'
_cod_database_code 4134284
_shelx_shelxl_version_number 2016/6
_chemical_oxdiff_formula C132H176Cl2O13
_shelx_space_group_comment
;
The symmetry employed for this shelxl refinement is uniquely defined
by the following loop, which should always be used as a source of
symmetry information in preference to the above space-group names.
They are only intended as comments.
;
_reflns_odcompleteness_completeness 99.95
_reflns_odcompleteness_iscentric 1
_reflns_odcompleteness_theta 66.97
_olex2_refinement_description
;
1. Fixed Uiso
 At 1.2 times of:
  All C(H) groups, All C(H,H) groups, All C(H,H,H,H) groups
 At 1.5 times of:
  All C(H,H,H) groups, All O(H) groups
2. Restrained distances
 C5-C4 = C5-C4A = C4-C3 = C4A-C3A = C3-C2 = C3A-C2A = C2-C1 = C2A-C1A
 1.5 with sigma of 0.005
 Cl2C-C3D \\sim Cl2C-C3C
 with sigma of 0.02
 C4C-C3C \\sim C4D-C3D
 with sigma of 0.02
 C3C-C2C \\sim C3D-C2D
 with sigma of 0.02
 C2C-C1C \\sim C2D-C1C
 with sigma of 0.02
 Cl1C-C2C \\sim Cl1C-C2D
 with sigma of 0.02
 C6-C5 \\sim C5-C4 \\sim C5-C4A \\sim C4-C3 \\sim C4A-C3A \\sim C3-C2 \\sim
C3A-C2A \\sim C2-C1 \\sim C2A-C1A
 with sigma of 0.02
 C1-C3 \\sim C1A-C3A \\sim C2-C4 \\sim C2A-C4A \\sim C3-C5 \\sim C3A-C5 \\sim
C4-C6 \\sim C4A-C6
 with sigma of 0.02
 C11-C10 \\sim C9-C10 \\sim C9-C8 \\sim C9-C8A \\sim C8-C7 \\sim C8A-C7A
 with sigma of 0.02
 C7-C9 \\sim C7A-C9 \\sim C8-C10 \\sim C8A-C10
 with sigma of 0.02
3. Rigid bond restraints
 C1, C2, C3, C4, C5, C4A, C3A, C2A, C1A
 with sigma for 1-2 distances of 0.01 and sigma for 1-3 distances of 0.01
 C7, C8, C9, C10, C11, C111, C8A, C7A
 with sigma for 1-2 distances of 0.01 and sigma for 1-3 distances of 0.01
4. Uiso/Uaniso restraints and constraints
Uanis(C2A) = Uanis(C2)
5. Rigid body (RIGU) restrains
 Cl1C, Cl2C, O1C, C1C, C2C, C3C, C4C, C2D, C3D, C4D
 with sigma for 1-2 distances of 0.004 and sigma for 1-3 distances of 0.004
 C1, C2, C3, C4, C5, C4A, C3A, C2A, C1A
 with sigma for 1-2 distances of 0.004 and sigma for 1-3 distances of 0.004
 C8, C9, C10, C11, C111, C8A, C7, C7A
 with sigma for 1-2 distances of 0.004 and sigma for 1-3 distances of 0.004
6. Others
 Sof(H1CD)=Sof(H1CE)=Sof(C2D)=Sof(H2D)=Sof(C3D)=Sof(H3D)=Sof(C4D)=Sof(H4DA)=
 Sof(H4DB)=Sof(H4DC)=1-FVAR(1)
 Sof(H1CB)=Sof(H1CC)=Sof(C2C)=Sof(H2C)=Sof(C3C)=Sof(H3C)=Sof(C4C)=Sof(H4CA)=
 Sof(H4CB)=Sof(H4CC)=FVAR(1)
 Sof(H5BC)=Sof(H5BD)=Sof(H9BC)=Sof(H9BD)=Sof(C4A)=Sof(H4AA)=Sof(H4AB)=Sof(C3A)=
 Sof(H3AA)=Sof(H3AB)=Sof(C2A)=Sof(H2AA)=Sof(H2AB)=Sof(C1A)=Sof(H1AA)=Sof(H1AB)=
 Sof(H1AC)=Sof(C8A)=Sof(H8AA)=Sof(H8AB)=Sof(C7A)=Sof(H7AA)=Sof(H7AB)=Sof(H7AC)=
 1-FVAR(2)
 Sof(C1)=Sof(H1A)=Sof(H1B)=Sof(H1C)=Sof(C2)=Sof(H2A)=Sof(H2B)=Sof(C3)=Sof(H3A)=
 Sof(H3B)=Sof(C4)=Sof(H4A)=Sof(H4B)=Sof(H5AA)=Sof(H5AB)=Sof(C7)=Sof(H7A)=
 Sof(H7B)=Sof(H7C)=Sof(C8)=Sof(H8A)=Sof(H8B)=Sof(H9AA)=Sof(H9AB)=FVAR(2)
7.a Ternary CH refined with riding coordinates:
 C38(H38), C49(H49), C57(H57), C62(H62), C2C(H2C), C3C(H3C), C2D(H2D), C3D(H3D)
7.b Secondary CH2 refined with riding coordinates:
 C2(H2A,H2B), C3(H3A,H3B), C4(H4A,H4B), C5(H5AA,H5AB), C5(H5BC,H5BD), C6(H6A,
 H6B), C8(H8A,H8B), C9(H9AA,H9AB), C9(H9BC,H9BD), C10(H10A,H10B), C11(H11A,
 H11B), C12(H12A,H12B), C14(H14A,H14B), C15(H15A,H15B), C16(H16A,H16B),
 C17(H17A,H17B), C18(H18A,H18B), C20(H20A,H20B), C21(H21A,H21B), C22(H22A,H22B),
  C23(H23A,H23B), C24(H24A,H24B), C66(H66A,H66B), C69(H69A,H69B), C72(H72A,
 H72B), C82(H82A,H82B), C1C(H1CD,H1CE), C1C(H1CB,H1CC), C4A(H4AA,H4AB),
 C3A(H3AA,H3AB), C2A(H2AA,H2AB), C8A(H8AA,H8AB)
7.c Aromatic/amide H refined with riding coordinates:
 C26(H26), C40(H40), C41(H41), C48(H48)
7.d Idealised Me refined as rotating group:
 C1(H1A,H1B,H1C), C7(H7A,H7B,H7C), C13(H13A,H13B,H13C), C19(H19A,H19B,H19C),
 C93(H93A,H93B,H93C), C96(H96A,H96B,H96C), C97(H97A,H97B,H97C), C99(H99A,H99B,
 H99C), C101(H10C,H10D,H10E), C102(H10F,H10G,H10H), C103(H10I,H10J,H10K),
 C104(H10L,H10M,H10N), C105(H10O,H10P,H10Q), C106(H10R,H10S,H10T), C107(H10U,
 H10V,H10W), C108(H10X,H10Y,H), C109(H10Z,HA,HB), C110(H11C,H11D,H11E),
 C111(H11F,H11G,H11H), C112(H11I,H11J,H11K), C113(H11L,H11M,H11N), C114(H11O,
 H11P,H11Q), C115(H11R,H11S,H11T), C116(H11U,H11V,H11W), C117(H11X,H11Y,HC),
 C118(H11Z,HD,HE), C119(H11,HF,HG), C120(H12C,H12D,H12E), C121(H12F,H12G,H12H),
 C122(H12I,H12J,H12K), C123(H12L,H12M,H12N), C124(H12O,H12P,H12Q), C125(H12R,
 H12S,H12T), C126(H12U,H12V,H12W), C127(H12X,H12Y,HH), C128(H12Z,HI,HJ),
 C4C(H4CA,H4CB,H4CC), C4D(H4DA,H4DB,H4DC), C1A(H1AA,H1AB,H1AC), C7A(H7AA,H7AB,
 H7AC)
7.e Idealised tetrahedral OH refined as rotating group:
 O1(H1), O2(H2), O3(H3), O4(H4), O1C(H1CA)
;
_olex2_date_sample_data_collection 2017-10-25
_olex2_date_sample_submission 2017-10-25
_olex2_submission_original_sample_id d160815_44_31
_olex2_submission_special_instructions 'No special instructions were received'
_oxdiff_exptl_absorpt_empirical_details
;
Empirical correction (ABSPACK) includes:
- Absorption correction using spherical harmonics
- Frame scaling
- Detector area scaling
;
_oxdiff_exptl_absorpt_empirical_full_max 1.813
_oxdiff_exptl_absorpt_empirical_full_min 0.803

loop_
_space_group_symop_operation_xyz
'x, y, z'
'-x+1/2, -y, z+1/2'
'-x, y+1/2, -z+1/2'
'x+1/2, -y+1/2, -z'

loop_
_atom_site_label
_atom_site_type_symbol
_atom_site_fract_x
_atom_site_fract_y
_atom_site_fract_z
_atom_site_U_iso_or_equiv
_atom_site_adp_type
_atom_site_occupancy
_atom_site_site_symmetry_order
_atom_site_calc_flag
_atom_site_refinement_flags_posn
_atom_site_refinement_flags_adp
_atom_site_refinement_flags_occupancy
_atom_site_disorder_assembly
_atom_site_disorder_group
O1 O 0.83762(15) 0.55373(12) 0.46140(5) 0.0420(5) Uani 1 1 d . . . . .
H1 H 0.827350 0.539436 0.444093 0.063 Uiso 1 1 calc GR . . . .
O2 O 0.67137(15) 0.53572(14) 0.48130(7) 0.0558(6) Uani 1 1 d . . . . .
H2 H 0.719447 0.549598 0.476585 0.084 Uiso 1 1 calc GR . . . .
O3 O 0.67886(18) 0.38706(14) 0.47888(7) 0.0553(7) Uani 1 1 d . . . . .
H3 H 0.670543 0.428864 0.483554 0.083 Uiso 1 1 calc GR . . . .
O4 O 0.79218(16) 0.35409(14) 0.43262(6) 0.0465(5) Uani 1 1 d . . . . .
H4 H 0.762239 0.360693 0.447741 0.070 Uiso 1 1 calc GR . . . .
O5 O 0.71641(13) 0.24952(10) 0.29007(5) 0.0324(4) Uani 1 1 d . . . . .
O6 O 0.81424(13) 0.33703(10) 0.27376(5) 0.0325(4) Uani 1 1 d . . . . .
O7 O 0.80998(12) 0.59129(10) 0.27425(5) 0.0281(4) Uani 1 1 d . . . . .
O8 O 0.70893(12) 0.67593(9) 0.29087(4) 0.0272(4) Uani 1 1 d . . . . .
O9 O 0.42956(12) 0.67229(9) 0.33433(4) 0.0265(4) Uani 1 1 d . . . . .
O10 O 0.32840(12) 0.58546(9) 0.34867(4) 0.0257(4) Uani 1 1 d . . . . .
O11 O 0.33288(12) 0.33121(9) 0.34811(4) 0.0272(4) Uani 1 1 d . . . . .
O12 O 0.43617(13) 0.24702(9) 0.33316(4) 0.0297(4) Uani 1 1 d . . . . .
C1 C 0.8369(10) 0.2650(13) 0.0926(3) 0.090(7) Uani 0.552(8) 1 d D U P A 1
H1A H 0.807132 0.269893 0.073524 0.135 Uiso 0.552(8) 1 calc GR . P A 1
H1B H 0.866661 0.220132 0.092980 0.135 Uiso 0.552(8) 1 calc GR . P A 1
H1C H 0.877328 0.303207 0.094814 0.135 Uiso 0.552(8) 1 calc GR . P A 1
C2 C 0.7730(9) 0.2675(10) 0.1185(2) 0.083(3) Uani 0.552(8) 1 d D U P A 1
H2A H 0.727900 0.300853 0.113176 0.099 Uiso 0.552(8) 1 calc R . P A 1
H2B H 0.746993 0.220733 0.120569 0.099 Uiso 0.552(8) 1 calc R . P A 1
C3 C 0.8092(6) 0.2887(5) 0.14865(17) 0.077(3) Uani 0.552(8) 1 d D U P A 1
H3A H 0.826841 0.338218 0.147415 0.092 Uiso 0.552(8) 1 calc R . P A 1
H3B H 0.860334 0.260432 0.152318 0.092 Uiso 0.552(8) 1 calc R . P A 1
C4 C 0.7508(4) 0.2805(3) 0.17566(14) 0.0532(18) Uani 0.552(8) 1 d D U P A 1
H4A H 0.720616 0.235471 0.173764 0.064 Uiso 0.552(8) 1 calc R . P A 1
H4B H 0.785705 0.277959 0.193943 0.064 Uiso 0.552(8) 1 calc R . P A 1
C5 C 0.6885(3) 0.3361(2) 0.17969(8) 0.0709(14) Uani 1 1 d D U . . .
H5AA H 0.657759 0.342013 0.160602 0.085 Uiso 0.552(8) 1 calc R . P A 1
H5AB H 0.718913 0.380327 0.183614 0.085 Uiso 0.552(8) 1 calc R . P A 1
H5BC H 0.711410 0.383685 0.182814 0.085 Uiso 0.448(8) 1 calc R . P A 2
H5BD H 0.734826 0.303433 0.184431 0.085 Uiso 0.448(8) 1 calc R . P A 2
C6 C 0.6242(2) 0.32586(16) 0.20446(6) 0.0400(7) Uani 1 1 d D . . . .
H6A H 0.595282 0.280607 0.201321 0.048 Uiso 1 1 calc R . . . .
H6B H 0.581358 0.363279 0.203009 0.048 Uiso 1 1 calc R . . . .
C7 C 0.8311(16) 0.5111(19) 0.0964(6) 0.160(13) Uani 0.552(8) 1 d D U P A 1
H7A H 0.813571 0.480453 0.079956 0.239 Uiso 0.552(8) 1 calc GR . P A 1
H7B H 0.886142 0.496129 0.103797 0.239 Uiso 0.552(8) 1 calc GR . P A 1
H7C H 0.834781 0.559359 0.089139 0.239 Uiso 0.552(8) 1 calc GR . P A 1
C8 C 0.7641(7) 0.5068(6) 0.1227(2) 0.060(3) Uani 0.552(8) 1 d D U P A 1
H8A H 0.726184 0.466431 0.119521 0.072 Uiso 0.552(8) 1 calc R . P A 1
H8B H 0.793154 0.500373 0.142102 0.072 Uiso 0.552(8) 1 calc R . P A 1
C9 C 0.7120(3) 0.5761(2) 0.12321(8) 0.0507(8) Uani 1 1 d D U . . .
H9AA H 0.750880 0.616226 0.125390 0.061 Uiso 0.552(8) 1 calc R . P A 1
H9AB H 0.682232 0.581369 0.103904 0.061 Uiso 0.552(8) 1 calc R . P A 1
H9BC H 0.683477 0.558829 0.104983 0.061 Uiso 0.448(8) 1 calc R . P A 2
H9BD H 0.730450 0.624656 0.119170 0.061 Uiso 0.448(8) 1 calc R . P A 2
C10 C 0.6470(2) 0.57786(19) 0.14900(7) 0.0434(7) Uani 1 1 d D U . . .
H10A H 0.616354 0.532826 0.149281 0.052 Uiso 1 1 calc R . . . .
H10B H 0.605587 0.615228 0.144831 0.052 Uiso 1 1 calc R . . . .
C11 C 0.6854(2) 0.59060(17) 0.18037(7) 0.0359(6) Uani 1 1 d D U . . .
H11A H 0.719968 0.633633 0.179761 0.043 Uiso 1 1 calc R . . . .
H11B H 0.723066 0.551095 0.185411 0.043 Uiso 1 1 calc R . . . .
C12 C 0.61818(18) 0.59817(14) 0.20529(6) 0.0294(5) Uani 1 1 d . . . . .
H12A H 0.578047 0.558759 0.203872 0.035 Uiso 1 1 calc R . . . .
H12B H 0.586408 0.642048 0.202098 0.035 Uiso 1 1 calc R . . . .
C13 C -0.0446(3) 0.2618(3) 0.21996(12) 0.0698(13) Uani 1 1 d . . . . .
H13A H -0.059375 0.275874 0.199550 0.105 Uiso 1 1 calc GR . . . .
H13B H -0.070544 0.294117 0.234245 0.105 Uiso 1 1 calc GR . . . .
H13C H -0.065212 0.214307 0.223687 0.105 Uiso 1 1 calc GR . . . .
C14 C 0.0514(2) 0.2635(2) 0.22371(9) 0.0508(8) Uani 1 1 d . . . . .
H14A H 0.077054 0.230676 0.209235 0.061 Uiso 1 1 calc R . . . .
H14B H 0.065885 0.247183 0.244073 0.061 Uiso 1 1 calc R . . . .
C15 C 0.0899(2) 0.33783(19) 0.21883(8) 0.0436(7) Uani 1 1 d . . . . .
H15A H 0.070112 0.356090 0.199338 0.052 Uiso 1 1 calc R . . . .
H15B H 0.068283 0.369406 0.234604 0.052 Uiso 1 1 calc R . . . .
C16 C 0.1872(2) 0.34011(16) 0.21931(7) 0.0369(6) Uani 1 1 d . . . . .
H16A H 0.206030 0.386028 0.211602 0.044 Uiso 1 1 calc R . . . .
H16B H 0.209045 0.303634 0.205663 0.044 Uiso 1 1 calc R . . . .
C17 C 0.2258(2) 0.32854(16) 0.25115(7) 0.0353(6) Uani 1 1 d . . . . .
H17A H 0.208109 0.367374 0.264374 0.042 Uiso 1 1 calc R . . . .
H17B H 0.203161 0.284571 0.259630 0.042 Uiso 1 1 calc R . . . .
C18 C 0.32353(19) 0.32461(14) 0.25079(6) 0.0310(5) Uani 1 1 d . . . . .
H18A H 0.346039 0.365451 0.239798 0.037 Uiso 1 1 calc R . . . .
H18B H 0.341188 0.281859 0.240001 0.037 Uiso 1 1 calc R . . . .
C19 C -0.0588(3) 0.5183(3) 0.20104(11) 0.0720(13) Uani 1 1 d . . . . .
H19A H -0.083426 0.503736 0.181948 0.108 Uiso 1 1 calc GR . . . .
H19B H -0.088280 0.559690 0.208492 0.108 Uiso 1 1 calc GR . . . .
H19C H -0.064086 0.480203 0.215588 0.108 Uiso 1 1 calc GR . . . .
C20 C 0.0359(2) 0.5359(2) 0.19641(8) 0.0487(8) Uani 1 1 d . . . . .
H20A H 0.064389 0.495109 0.187324 0.058 Uiso 1 1 calc R . . . .
H20B H 0.040723 0.575530 0.182248 0.058 Uiso 1 1 calc R . . . .
C21 C 0.0813(2) 0.55537(19) 0.22594(8) 0.0420(7) Uani 1 1 d . . . . .
H21A H 0.074911 0.516161 0.240219 0.050 Uiso 1 1 calc R . . . .
H21B H 0.053190 0.596716 0.234749 0.050 Uiso 1 1 calc R . . . .
C22 C 0.17723(19) 0.57192(17) 0.22227(7) 0.0351(6) Uani 1 1 d . . . . .
H22A H 0.204885 0.532822 0.211609 0.042 Uiso 1 1 calc R . . . .
H22B H 0.184016 0.614653 0.210012 0.042 Uiso 1 1 calc R . . . .
C23 C 0.22039(18) 0.58280(16) 0.25288(7) 0.0320(6) Uani 1 1 d . . . . .
H23A H 0.209214 0.541276 0.265485 0.038 Uiso 1 1 calc R . . . .
H23B H 0.194135 0.623571 0.262824 0.038 Uiso 1 1 calc R . . . .
C24 C 0.31746(17) 0.59490(14) 0.25165(6) 0.0276(5) Uani 1 1 d . . . . .
H24A H 0.329253 0.640008 0.241630 0.033 Uiso 1 1 calc R . . . .
H24B H 0.343954 0.557260 0.239725 0.033 Uiso 1 1 calc R . . . .
C25 C 0.62494(16) 0.65298(12) 0.28874(6) 0.0237(5) Uani 1 1 d . . . . .
C26 C 0.35521(15) 0.45956(14) 0.28544(5) 0.0233(4) Uani 1 1 d . . . . .
H26 H 0.363817 0.459853 0.264437 0.028 Uiso 1 1 calc R . . . .
C27 C 0.33945(16) 0.39422(13) 0.33181(6) 0.0240(5) Uani 1 1 d . . . . .
C28 C 0.48327(17) 0.65117(12) 0.31069(6) 0.0242(5) Uani 1 1 d . . . . .
C29 C 0.34800(15) 0.52452(13) 0.30043(6) 0.0235(5) Uani 1 1 d . . . . .
C30 C 0.30850(15) 0.45959(14) 0.44058(6) 0.0257(5) Uani 1 1 d . . . . .
C31 C 0.35019(16) 0.39386(13) 0.30029(6) 0.0243(5) Uani 1 1 d . . . . .
C32 C 0.45096(16) 0.61709(12) 0.28482(6) 0.0231(5) Uani 1 1 d . . . . .
C33 C 0.70041(16) 0.52869(13) 0.24606(6) 0.0244(5) Uani 1 1 d . . . . .
C34 C 0.56984(17) 0.67007(13) 0.31292(6) 0.0250(5) Uani 1 1 d . . . . .
C35 C 0.59501(17) 0.61880(12) 0.26246(6) 0.0239(5) Uani 1 1 d . . . . .
C36 C 0.31419(15) 0.45878(14) 0.40796(6) 0.0255(5) Uani 1 1 d . . . . .
C37 C 0.33694(15) 0.52292(13) 0.33216(6) 0.0229(5) Uani 1 1 d . . . . .
C38 C 0.35645(16) 0.59565(13) 0.28383(6) 0.0241(5) Uani 1 1 d . . . . .
H38 H 0.324627 0.631104 0.295749 0.029 Uiso 1 1 calc R . . . .
C39 C 0.36752(18) 0.57141(15) 0.46995(6) 0.0290(5) Uani 1 1 d . . . . .
C40 C 0.66682(17) 0.46284(14) 0.23694(5) 0.0253(5) Uani 1 1 d . . . . .
H40 H 0.618415 0.462460 0.224535 0.030 Uiso 1 1 calc R . . . .
C41 C 0.51286(19) 0.32117(13) 0.26058(6) 0.0277(5) Uani 1 1 d . . . . .
H41 H 0.491594 0.344056 0.243332 0.033 Uiso 1 1 calc R . . . .
C42 C 0.45623(18) 0.30414(13) 0.28408(6) 0.0272(5) Uani 1 1 d . . . . .
C43 C 0.72968(19) 0.77218(14) 0.39775(6) 0.0295(5) Uani 1 1 d . . . . .
C44 C 0.26610(18) 0.39542(15) 0.45637(6) 0.0305(5) Uani 1 1 d . . . . .
C45 C 0.32204(15) 0.45766(14) 0.38054(6) 0.0243(4) Uani 1 1 d . . . . .
C46 C 0.77414(18) 0.39967(13) 0.26457(6) 0.0273(5) Uani 1 1 d . . . . .
C47 C 0.77199(17) 0.52828(13) 0.26491(6) 0.0258(5) Uani 1 1 d . . . . .
C48 C 0.50790(16) 0.60182(13) 0.26129(6) 0.0238(5) Uani 1 1 d . . . . .
H48 H 0.486942 0.579189 0.243938 0.029 Uiso 1 1 calc R . . . .
C49 C 0.65780(17) 0.59914(13) 0.23727(6) 0.0260(5) Uani 1 1 d . . . . .
H49 H 0.702762 0.635690 0.237200 0.031 Uiso 1 1 calc R . . . .
C50 C 0.33234(14) 0.45818(14) 0.34823(5) 0.0233(4) Uani 1 1 d . . . . .
C51 C 0.60069(19) 0.30517(13) 0.26190(6) 0.0287(5) Uani 1 1 d . . . . .
C52 C 0.33957(17) 0.51477(15) 0.45547(6) 0.0274(5) Uani 1 1 d . . . . .
C53 C 0.58643(19) 0.16564(14) 0.43802(6) 0.0305(5) Uani 1 1 d . . . . .
C54 C 0.60040(17) 0.70679(13) 0.33933(6) 0.0268(5) Uani 1 1 d . . . . .
C55 C 0.64958(18) 0.77666(14) 0.38853(6) 0.0289(5) Uani 1 1 d . . . . .
C56 C 0.48920(19) 0.27000(13) 0.30967(6) 0.0278(5) Uani 1 1 d . . . . .
C57 C 0.6627(2) 0.32676(14) 0.23671(6) 0.0311(6) Uani 1 1 d . . . . .
H57 H 0.709104 0.291486 0.236822 0.037 Uiso 1 1 calc R . . . .
C58 C 0.6356(2) 0.18693(14) 0.36063(7) 0.0337(6) Uani 1 1 d . . . . .
C59 C 0.70269(18) 0.39772(13) 0.24561(6) 0.0274(5) Uani 1 1 d . . . . .
C60 C 0.93492(17) 0.46084(16) 0.31441(6) 0.0319(5) Uani 1 1 d . . . . .
C61 C 0.6088(2) 0.21665(14) 0.33825(7) 0.0323(6) Uani 1 1 d . . . . .
C62 C 0.36160(18) 0.32351(13) 0.28305(6) 0.0276(5) Uani 1 1 d . . . . .
H62 H 0.330708 0.286775 0.294571 0.033 Uiso 1 1 calc R . . . .
C63 C 0.81208(18) 0.76859(14) 0.40400(6) 0.0292(5) Uani 1 1 d . . . . .
C64 C 0.57672(19) 0.25279(13) 0.31210(6) 0.0288(5) Uani 1 1 d . . . . .
C65 C 0.6144(2) 0.34305(15) 0.49266(7) 0.0347(6) Uani 1 1 d . . . . .
C66 C 0.40616(18) 0.62002(14) 0.35615(6) 0.0278(5) Uani 1 1 d . . . . .
H66A H 0.451482 0.584719 0.357572 0.033 Uiso 1 1 calc R . . . .
H66B H 0.400391 0.642540 0.375975 0.033 Uiso 1 1 calc R . . . .
C67 C 0.6696(2) 0.15004(14) 0.38663(6) 0.0316(6) Uani 1 1 d . . . . .
C68 C 0.99883(17) 0.45594(17) 0.33791(6) 0.0328(6) Uani 1 1 d . . . . .
C69 C 0.77119(18) 0.62471(14) 0.29971(6) 0.0288(5) Uani 1 1 d . . . . .
H69A H 0.815119 0.647959 0.311829 0.035 Uiso 1 1 calc R . . . .
H69B H 0.744098 0.588701 0.312356 0.035 Uiso 1 1 calc R . . . .
C70 C 0.63126(19) 0.27102(13) 0.28787(6) 0.0289(5) Uani 1 1 d . . . . .
C71 C 0.60067(19) 0.22505(15) 0.45843(7) 0.0324(6) Uani 1 1 d . . . . .
C72 C 0.7770(2) 0.30157(15) 0.29889(7) 0.0337(6) Uani 1 1 d . . . . .
H72A H 0.749114 0.336416 0.311911 0.040 Uiso 1 1 calc R . . . .
H72B H 0.821951 0.278824 0.310709 0.040 Uiso 1 1 calc R . . . .
C73 C 0.63174(19) 0.15885(14) 0.41291(7) 0.0327(6) Uani 1 1 d . . . . .
C74 C 0.62456(18) 0.73747(14) 0.36180(6) 0.0289(5) Uani 1 1 d . . . . .
C75 C 1.01925(18) 0.33212(17) 0.36506(7) 0.0345(6) Uani 1 1 d . . . . .
C76 C 0.84367(18) 0.71361(14) 0.42434(6) 0.0303(5) Uani 1 1 d . . . . .
C77 C 0.58104(18) 0.82288(14) 0.40384(6) 0.0306(5) Uani 1 1 d . . . . .
C78 C 0.87981(17) 0.46415(15) 0.29541(6) 0.0297(5) Uani 1 1 d . . . . .
C79 C 0.80957(16) 0.46408(14) 0.27459(6) 0.0267(5) Uani 1 1 d . . . . .
C80 C 0.30915(19) 0.63499(16) 0.47768(7) 0.0335(6) Uani 1 1 d . . . . .
C81 C 0.45668(19) 0.57643(16) 0.47823(6) 0.0326(6) Uani 1 1 d . . . . .
C82 C 0.41139(19) 0.29771(14) 0.35544(6) 0.0289(5) Uani 1 1 d . . . . .
H82A H 0.405964 0.274094 0.375044 0.035 Uiso 1 1 calc R . . . .
H82B H 0.455811 0.333706 0.357253 0.035 Uiso 1 1 calc R . . . .
C83 C 1.01026(18) 0.39405(18) 0.35124(7) 0.0358(6) Uani 1 1 d . . . . .
C84 C 0.96720(19) 0.31988(16) 0.39171(7) 0.0354(6) Uani 1 1 d . . . . .
C85 C 0.9019(2) 0.60876(16) 0.46010(7) 0.0372(6) Uani 1 1 d . . . . .
C86 C 0.60836(19) 0.27718(16) 0.47433(7) 0.0346(6) Uani 1 1 d . . . . .
C87 C 1.05052(18) 0.52316(16) 0.34596(7) 0.0349(6) Uani 1 1 d . . . . .
C88 C 0.8709(2) 0.66805(16) 0.44057(7) 0.0351(6) Uani 1 1 d . . . . .
C89 C 0.5312(2) 0.58278(17) 0.48457(7) 0.0356(6) Uani 1 1 d . . . . .
C90 C 0.51402(19) 0.11301(15) 0.44584(7) 0.0324(6) Uani 1 1 d . . . . .
C91 C 0.7470(2) 0.10080(15) 0.38090(7) 0.0355(6) Uani 1 1 d . . . . .
C92 C 0.8781(2) 0.81830(15) 0.38872(7) 0.0328(6) Uani 1 1 d . . . . .
C93 C 0.8330(2) 0.87355(17) 0.36899(8) 0.0424(7) Uani 1 1 d . . . . .
H93A H 0.799958 0.849799 0.353528 0.064 Uiso 1 1 calc GR . . . .
H93B H 0.874898 0.903800 0.359495 0.064 Uiso 1 1 calc GR . . . .
H93C H 0.795595 0.901910 0.381478 0.064 Uiso 1 1 calc GR . . . .
C94 C 0.8677(2) 0.31573(17) 0.44115(7) 0.0367(6) Uani 1 1 d . . . . .
C95 C 0.9221(2) 0.31412(16) 0.41369(7) 0.0368(6) Uani 1 1 d . . . . .
C96 C 0.4297(2) 0.15466(18) 0.44970(7) 0.0381(6) Uani 1 1 d . . . . .
H96A H 0.437296 0.191270 0.464789 0.057 Uiso 1 1 calc GR . . . .
H96B H 0.385187 0.122650 0.456128 0.057 Uiso 1 1 calc GR . . . .
H96C H 0.414090 0.176073 0.430585 0.057 Uiso 1 1 calc GR . . . .
C97 C 0.5497(2) 0.87852(16) 0.38042(8) 0.0401(7) Uani 1 1 d . . . . .
H97A H 0.596645 0.908873 0.374690 0.060 Uiso 1 1 calc GR . . . .
H97B H 0.504937 0.906832 0.389332 0.060 Uiso 1 1 calc GR . . . .
H97C H 0.528112 0.854503 0.362661 0.060 Uiso 1 1 calc GR . . . .
C98 C 0.6220(2) 0.59470(18) 0.49274(8) 0.0414(7) Uani 1 1 d . . . . .
C99 C 0.17146(19) 0.39414(17) 0.44742(7) 0.0359(6) Uani 1 1 d . . . . .
H99A H 0.143988 0.436753 0.454654 0.054 Uiso 1 1 calc GR . . . .
H99B H 0.144339 0.353193 0.456379 0.054 Uiso 1 1 calc GR . . . .
H99C H 0.166558 0.391662 0.425604 0.054 Uiso 1 1 calc GR . . . .
C100 C 1.08276(19) 0.27495(17) 0.35470(8) 0.0382(6) Uani 1 1 d . . . . .
C101 C 0.3109(2) 0.32702(16) 0.44570(8) 0.0389(7) Uani 1 1 d . . . . .
H10C H 0.304109 0.322031 0.424025 0.058 Uiso 1 1 calc GR . . . .
H10D H 0.285711 0.286629 0.455778 0.058 Uiso 1 1 calc GR . . . .
H10E H 0.370778 0.329562 0.450616 0.058 Uiso 1 1 calc GR . . . .
C102 C 0.2736(2) 0.40237(18) 0.49119(7) 0.0399(7) Uani 1 1 d . . . . .
H10F H 0.333053 0.402624 0.496906 0.060 Uiso 1 1 calc GR . . . .
H10G H 0.245325 0.362758 0.500760 0.060 Uiso 1 1 calc GR . . . .
H10H H 0.247169 0.446088 0.497666 0.060 Uiso 1 1 calc GR . . . .
C103 C 0.7206(2) 0.04630(16) 0.35636(8) 0.0410(7) Uani 1 1 d . . . . .
H10I H 0.672463 0.019107 0.363508 0.062 Uiso 1 1 calc GR . . . .
H10J H 0.767797 0.014791 0.352290 0.062 Uiso 1 1 calc GR . . . .
H10K H 0.705150 0.071012 0.337970 0.062 Uiso 1 1 calc GR . . . .
C104 C 0.9890(2) 0.58474(19) 0.35216(9) 0.0468(8) Uani 1 1 d . . . . .
H10L H 0.954668 0.593355 0.334354 0.070 Uiso 1 1 calc GR . . . .
H10M H 1.021224 0.626901 0.357013 0.070 Uiso 1 1 calc GR . . . .
H10N H 0.952434 0.572731 0.369023 0.070 Uiso 1 1 calc GR . . . .
C105 C 0.7723(2) 0.06219(17) 0.41033(8) 0.0423(7) Uani 1 1 d . . . . .
H10O H 0.785075 0.096672 0.425890 0.063 Uiso 1 1 calc GR . . . .
H10P H 0.822072 0.033245 0.406628 0.063 Uiso 1 1 calc GR . . . .
H10Q H 0.725797 0.032423 0.416938 0.063 Uiso 1 1 calc GR . . . .
C106 C 0.6178(2) 0.86053(17) 0.43192(7) 0.0409(7) Uani 1 1 d . . . . .
H10R H 0.638557 0.825583 0.446131 0.061 Uiso 1 1 calc GR . . . .
H10S H 0.573728 0.888574 0.441423 0.061 Uiso 1 1 calc GR . . . .
H10T H 0.664157 0.891076 0.425817 0.061 Uiso 1 1 calc GR . . . .
C107 C 0.5382(2) 0.07426(18) 0.47544(8) 0.0411(7) Uani 1 1 d . . . . .
H10U H 0.590642 0.048352 0.472447 0.062 Uiso 1 1 calc GR . . . .
H10V H 0.493283 0.041635 0.480909 0.062 Uiso 1 1 calc GR . . . .
H10W H 0.545802 0.108538 0.491500 0.062 Uiso 1 1 calc GR . . . .
C108 C 0.9304(2) 0.85598(18) 0.41347(8) 0.0420(7) Uani 1 1 d . . . . .
H10X H 0.892993 0.885021 0.425678 0.063 Uiso 1 1 calc GR . . . .
H10Y H 0.973153 0.885550 0.404079 0.063 Uiso 1 1 calc GR . . . .
H H 0.957731 0.821023 0.426181 0.063 Uiso 1 1 calc GR . . . .
C109 C 1.1068(2) 0.5088(2) 0.37367(8) 0.0436(7) Uani 1 1 d . . . . .
H10Z H 1.071437 0.496022 0.390735 0.065 Uiso 1 1 calc GR . . . .
HA H 1.138985 0.551038 0.378538 0.065 Uiso 1 1 calc GR . . . .
HB H 1.145651 0.470464 0.369210 0.065 Uiso 1 1 calc GR . . . .
C110 C 0.2165(2) 0.61892(18) 0.46878(8) 0.0418(7) Uani 1 1 d . . . . .
H11C H 0.213440 0.609552 0.447261 0.063 Uiso 1 1 calc GR . . . .
H11D H 0.180990 0.659223 0.473636 0.063 Uiso 1 1 calc GR . . . .
H11E H 0.196665 0.577870 0.479836 0.063 Uiso 1 1 calc GR . . . .
C111 C 1.1076(2) 0.5413(2) 0.31829(8) 0.0441(7) Uani 1 1 d . U . . .
H11F H 1.145376 0.502060 0.314150 0.066 Uiso 1 1 calc GR . . . .
H11G H 1.140809 0.583202 0.322704 0.066 Uiso 1 1 calc GR . . . .
H11H H 1.072086 0.550037 0.300773 0.066 Uiso 1 1 calc GR . . . .
C112 C 0.3146(2) 0.6490(2) 0.51195(8) 0.0481(8) Uani 1 1 d . . . . .
H11I H 0.290238 0.609482 0.522842 0.072 Uiso 1 1 calc GR . . . .
H11J H 0.283501 0.691752 0.516810 0.072 Uiso 1 1 calc GR . . . .
H11K H 0.373611 0.654707 0.517761 0.072 Uiso 1 1 calc GR . . . .
C113 C 1.1518(2) 0.26658(19) 0.37950(9) 0.0451(7) Uani 1 1 d . . . . .
H11L H 1.179086 0.311769 0.383000 0.068 Uiso 1 1 calc GR . . . .
H11M H 1.193800 0.232442 0.372915 0.068 Uiso 1 1 calc GR . . . .
H11N H 1.125591 0.250316 0.398068 0.068 Uiso 1 1 calc GR . . . .
C114 C 0.3413(2) 0.70036(17) 0.46031(8) 0.0434(7) Uani 1 1 d . . . . .
H11O H 0.398339 0.711804 0.466898 0.065 Uiso 1 1 calc GR . . . .
H11P H 0.303997 0.740077 0.464282 0.065 Uiso 1 1 calc GR . . . .
H11Q H 0.341604 0.690310 0.438824 0.065 Uiso 1 1 calc GR . . . .
C115 C 0.5059(2) 0.77548(18) 0.41323(8) 0.0436(7) Uani 1 1 d . . . . .
H11R H 0.480579 0.754539 0.395370 0.065 Uiso 1 1 calc GR . . . .
H11S H 0.463725 0.803712 0.423690 0.065 Uiso 1 1 calc GR . . . .
H11T H 0.526023 0.738385 0.426532 0.065 Uiso 1 1 calc GR . . . .
C116 C 0.5033(2) 0.05779(18) 0.42048(8) 0.0434(7) Uani 1 1 d . . . . .
H11U H 0.487224 0.081386 0.401896 0.065 Uiso 1 1 calc GR . . . .
H11V H 0.459508 0.024299 0.426121 0.065 Uiso 1 1 calc GR . . . .
H11W H 0.556525 0.032962 0.417488 0.065 Uiso 1 1 calc GR . . . .
C117 C 1.1250(2) 0.2964(2) 0.32483(8) 0.0464(8) Uani 1 1 d . . . . .
H11X H 1.081729 0.303234 0.309509 0.070 Uiso 1 1 calc GR . . . .
H11Y H 1.163732 0.259557 0.318435 0.070 Uiso 1 1 calc GR . . . .
HC H 1.156132 0.340125 0.327681 0.070 Uiso 1 1 calc GR . . . .
C118 C 0.8221(2) 0.14526(18) 0.36891(9) 0.0454(7) Uani 1 1 d . . . . .
H11Z H 0.805103 0.169362 0.350542 0.068 Uiso 1 1 calc GR . . . .
HD H 0.869824 0.114506 0.364661 0.068 Uiso 1 1 calc GR . . . .
HE H 0.838351 0.179817 0.384014 0.068 Uiso 1 1 calc GR . . . .
C119 C 0.9364(2) 0.77248(19) 0.36864(8) 0.0449(7) Uani 1 1 d . . . . .
H11 H 0.964371 0.737120 0.380996 0.067 Uiso 1 1 calc GR . . . .
HF H 0.978818 0.802233 0.359126 0.067 Uiso 1 1 calc GR . . . .
HG H 0.902737 0.749316 0.353210 0.067 Uiso 1 1 calc GR . . . .
C120 C 0.9846(2) 0.57742(19) 0.44682(9) 0.0448(7) Uani 1 1 d . . . . .
H12C H 1.006976 0.542050 0.460524 0.067 Uiso 1 1 calc GR . . . .
H12D H 1.026081 0.614770 0.444194 0.067 Uiso 1 1 calc GR . . . .
H12E H 0.972548 0.555801 0.427423 0.067 Uiso 1 1 calc GR . . . .
C121 C 0.9152(3) 0.6338(2) 0.49272(8) 0.0496(8) Uani 1 1 d . . . . .
H12F H 0.862240 0.652272 0.500631 0.074 Uiso 1 1 calc GR . . . .
H12G H 0.958016 0.670645 0.493093 0.074 Uiso 1 1 calc GR . . . .
H12H H 0.933798 0.594425 0.505062 0.074 Uiso 1 1 calc GR . . . .
C122 C 0.5284(2) 0.38180(19) 0.49132(10) 0.0493(8) Uani 1 1 d . . . . .
H12I H 0.531869 0.425121 0.502956 0.074 Uiso 1 1 calc GR . . . .
H12J H 0.484466 0.351743 0.499680 0.074 Uiso 1 1 calc GR . . . .
H12K H 0.514910 0.392943 0.470483 0.074 Uiso 1 1 calc GR . . . .
C123 C 0.8415(3) 0.2414(2) 0.45133(9) 0.0510(8) Uani 1 1 d . . . . .
H12L H 0.806117 0.244749 0.469196 0.076 Uiso 1 1 calc GR . . . .
H12M H 0.891900 0.213978 0.455963 0.076 Uiso 1 1 calc GR . . . .
H12N H 0.810060 0.218407 0.435263 0.076 Uiso 1 1 calc GR . . . .
C124 C 0.6394(4) 0.3255(2) 0.52531(9) 0.0621(11) Uani 1 1 d . . . . .
H12O H 0.698237 0.310507 0.525873 0.093 Uiso 1 1 calc GR . . . .
H12P H 0.603452 0.287876 0.532858 0.093 Uiso 1 1 calc GR . . . .
H12Q H 0.632330 0.367159 0.537834 0.093 Uiso 1 1 calc GR . . . .
C125 C 1.0352(3) 0.2040(2) 0.35069(12) 0.0609(10) Uani 1 1 d . . . . .
H12R H 1.008378 0.190949 0.369613 0.091 Uiso 1 1 calc GR . . . .
H12S H 1.075137 0.167600 0.344790 0.091 Uiso 1 1 calc GR . . . .
H12T H 0.992155 0.209135 0.335167 0.091 Uiso 1 1 calc GR . . . .
C126 C 0.9148(3) 0.3549(3) 0.46628(9) 0.0555(9) Uani 1 1 d . . . . .
H12U H 0.927454 0.402586 0.459715 0.083 Uiso 1 1 calc GR . . . .
H12V H 0.967286 0.330313 0.470843 0.083 Uiso 1 1 calc GR . . . .
H12W H 0.879516 0.356508 0.484228 0.083 Uiso 1 1 calc GR . . . .
C127 C 0.6307(3) 0.5931(4) 0.52689(11) 0.0804(16) Uani 1 1 d . . . . .
H12X H 0.606113 0.549822 0.534654 0.121 Uiso 1 1 calc GR . . . .
H12Y H 0.601248 0.633358 0.535508 0.121 Uiso 1 1 calc GR . . . .
HH H 0.690299 0.595236 0.532328 0.121 Uiso 1 1 calc GR . . . .
C128 C 0.6534(3) 0.6634(2) 0.47900(14) 0.0700(13) Uani 1 1 d . . . . .
H12Z H 0.713540 0.668776 0.483030 0.105 Uiso 1 1 calc GR . . . .
HI H 0.622637 0.702711 0.487837 0.105 Uiso 1 1 calc GR . . . .
HJ H 0.643918 0.662662 0.457348 0.105 Uiso 1 1 calc GR . . . .
Cl1C Cl 0.64168(8) 0.47714(9) 0.34058(2) 0.0813(4) Uani 1 1 d D U . . .
Cl2C Cl 0.52489(6) 0.45483(7) 0.40260(2) 0.0598(2) Uani 1 1 d D U . . .
O1C O 0.81549(16) 0.48358(13) 0.40712(6) 0.0477(5) Uani 1 1 d . U . . .
H1CA H 0.814382 0.443009 0.414127 0.072 Uiso 1 1 calc GR . . . .
C1C C 0.7775(2) 0.4837(2) 0.37754(9) 0.0502(8) Uani 1 1 d D U . . .
H1CD H 0.792849 0.439994 0.367012 0.060 Uiso 0.461(8) 1 calc R . P B 2
H1CE H 0.800296 0.523420 0.365871 0.060 Uiso 0.461(8) 1 calc R . P B 2
H1CB H 0.811485 0.454532 0.363812 0.060 Uiso 0.539(8) 1 calc R . P B 1
H1CC H 0.776490 0.531994 0.369564 0.060 Uiso 0.539(8) 1 calc R . P B 1
C2C C 0.6869(4) 0.4547(5) 0.37920(15) 0.0421(16) Uani 0.539(8) 1 d D U P B 1
H2C H 0.686946 0.403009 0.382651 0.051 Uiso 0.539(8) 1 calc R . P B 1
C3C C 0.6320(4) 0.4929(3) 0.40284(14) 0.0391(15) Uani 0.539(8) 1 d D U P B 1
H3C H 0.657116 0.483241 0.422930 0.047 Uiso 0.539(8) 1 calc R . P B 1
C4C C 0.6239(5) 0.5736(4) 0.3996(2) 0.057(2) Uani 0.539(8) 1 d D U P B 1
H4CA H 0.605737 0.585033 0.379248 0.086 Uiso 0.539(8) 1 calc GR . P B 1
H4CB H 0.678447 0.595439 0.403558 0.086 Uiso 0.539(8) 1 calc GR . P B 1
H4CC H 0.582388 0.591028 0.413957 0.086 Uiso 0.539(8) 1 calc GR . P B 1
C2D C 0.6780(5) 0.4900(6) 0.3790(2) 0.049(2) Uani 0.461(8) 1 d D U P B 2
H2D H 0.661298 0.537354 0.386387 0.058 Uiso 0.461(8) 1 calc R . P B 2
C3D C 0.6352(4) 0.4329(4) 0.39774(17) 0.0411(18) Uani 0.461(8) 1 d D U P B 2
H3D H 0.661914 0.433139 0.417986 0.049 Uiso 0.461(8) 1 calc R . P B 2
C4D C 0.6413(6) 0.3586(4) 0.3856(2) 0.055(2) Uani 0.461(8) 1 d D U P B 2
H4DA H 0.604776 0.327689 0.397261 0.083 Uiso 0.461(8) 1 calc GR . P B 2
H4DB H 0.699488 0.342253 0.386992 0.083 Uiso 0.461(8) 1 calc GR . P B 2
H4DC H 0.623431 0.358036 0.364583 0.083 Uiso 0.461(8) 1 calc GR . P B 2
C4A C 0.6757(5) 0.3300(4) 0.14743(12) 0.0451(19) Uani 0.448(8) 1 d D U P A 2
H4AA H 0.645011 0.372459 0.141039 0.054 Uiso 0.448(8) 1 calc R . P A 2
H4AB H 0.637150 0.290058 0.144295 0.054 Uiso 0.448(8) 1 calc R . P A 2
C3A C 0.7489(5) 0.3204(5) 0.1254(2) 0.065(3) Uani 0.448(8) 1 d D U P A 2
H3AA H 0.727659 0.331107 0.105141 0.078 Uiso 0.448(8) 1 calc R . P A 2
H3AB H 0.791955 0.356060 0.130254 0.078 Uiso 0.448(8) 1 calc R . P A 2
C2A C 0.7931(13) 0.2492(8) 0.1241(4) 0.083(3) Uani 0.448(8) 1 d D U P A 2
H2AA H 0.749998 0.212109 0.122167 0.099 Uiso 0.448(8) 1 calc R . P A 2
H2AB H 0.823384 0.241403 0.143116 0.099 Uiso 0.448(8) 1 calc R . P A 2
C1A C 0.8558(12) 0.2422(13) 0.0980(3) 0.064(4) Uani 0.448(8) 1 d D U P A 2
H1AA H 0.825329 0.243714 0.078998 0.095 Uiso 0.448(8) 1 calc GR . P A 2
H1AB H 0.885795 0.197627 0.099704 0.095 Uiso 0.448(8) 1 calc GR . P A 2
H1AC H 0.896216 0.280807 0.098803 0.095 Uiso 0.448(8) 1 calc GR . P A 2
C8A C 0.7870(8) 0.5331(11) 0.1283(3) 0.081(5) Uani 0.448(8) 1 d D U P A 2
H8AA H 0.769093 0.485844 0.134779 0.097 Uiso 0.448(8) 1 calc R . P A 2
H8AB H 0.820202 0.553934 0.144780 0.097 Uiso 0.448(8) 1 calc R . P A 2
C7A C 0.8445(13) 0.526(2) 0.0999(3) 0.116(11) Uani 0.448(8) 1 d D U P A 2
H7AA H 0.809334 0.523064 0.081947 0.174 Uiso 0.448(8) 1 calc GR . P A 2
H7AB H 0.878795 0.483601 0.101552 0.174 Uiso 0.448(8) 1 calc GR . P A 2
H7AC H 0.881375 0.566910 0.098419 0.174 Uiso 0.448(8) 1 calc GR . P A 2

loop_
_atom_site_aniso_label
_atom_site_aniso_U_11
_atom_site_aniso_U_22
_atom_site_aniso_U_33
_atom_site_aniso_U_23
_atom_site_aniso_U_13
_atom_site_aniso_U_12
O1 0.0389(11) 0.0392(11) 0.0480(12) 0.0061(9) 0.0026(10) -0.0010(9)
O2 0.0322(12) 0.0433(12) 0.092(2) -0.0066(13) 0.0075(12) 0.0021(10)
O3 0.0501(15) 0.0403(13) 0.0754(18) -0.0126(12) 0.0169(13) -0.0118(11)
O4 0.0401(12) 0.0522(13) 0.0473(13) 0.0067(11) 0.0085(10) 0.0080(10)
O5 0.0352(10) 0.0209(8) 0.0412(11) 0.0029(8) 0.0051(8) 0.0054(7)
O6 0.0324(10) 0.0245(9) 0.0408(10) 0.0060(8) 0.0067(8) 0.0071(8)
O7 0.0221(8) 0.0238(8) 0.0382(10) 0.0008(7) -0.0019(7) -0.0026(7)
O8 0.0244(9) 0.0198(8) 0.0372(10) 0.0012(7) -0.0045(7) -0.0017(7)
O9 0.0295(9) 0.0207(8) 0.0295(9) -0.0021(7) 0.0007(7) -0.0002(7)
O10 0.0250(9) 0.0233(8) 0.0288(9) -0.0039(7) 0.0006(7) 0.0014(7)
O11 0.0295(9) 0.0234(8) 0.0286(9) 0.0031(7) 0.0021(7) -0.0031(7)
O12 0.0389(10) 0.0197(8) 0.0305(9) 0.0007(7) 0.0057(8) -0.0011(7)
C1 0.059(8) 0.17(2) 0.042(5) -0.014(7) 0.009(5) -0.052(9)
C2 0.092(7) 0.101(7) 0.055(4) -0.029(5) 0.026(4) -0.044(4)
C3 0.104(7) 0.061(5) 0.064(4) -0.016(4) 0.050(5) -0.028(5)
C4 0.055(4) 0.055(4) 0.049(3) -0.014(3) 0.025(3) -0.022(3)
C5 0.113(4) 0.061(2) 0.0388(18) -0.0182(16) 0.030(2) -0.050(2)
C6 0.067(2) 0.0268(13) 0.0262(13) -0.0048(10) 0.0057(14) -0.0107(13)
C7 0.135(19) 0.19(2) 0.16(2) -0.005(17) 0.089(16) 0.063(17)
C8 0.058(5) 0.086(7) 0.035(4) -0.004(4) -0.003(4) 0.024(5)
C9 0.069(2) 0.0507(19) 0.0327(16) -0.0017(14) 0.0036(15) -0.0048(17)
C10 0.0534(19) 0.0445(17) 0.0323(15) -0.0030(12) -0.0022(13) 0.0058(15)
C11 0.0403(16) 0.0379(14) 0.0294(13) 0.0021(11) 0.0029(12) -0.0040(12)
C12 0.0338(14) 0.0258(12) 0.0288(13) 0.0028(9) -0.0013(11) -0.0016(10)
C13 0.044(2) 0.091(3) 0.074(3) -0.020(2) 0.0085(19) -0.011(2)
C14 0.0416(18) 0.058(2) 0.053(2) -0.0056(16) -0.0023(15) -0.0030(16)
C15 0.0432(18) 0.0444(17) 0.0431(17) -0.0082(14) -0.0076(14) 0.0052(14)
C16 0.0419(16) 0.0342(14) 0.0345(14) -0.0011(11) -0.0072(12) 0.0004(12)
C17 0.0388(15) 0.0358(14) 0.0314(13) -0.0033(11) -0.0069(12) -0.0066(12)
C18 0.0363(14) 0.0273(12) 0.0293(13) -0.0054(10) -0.0042(11) -0.0043(11)
C19 0.0377(19) 0.111(4) 0.067(3) 0.003(3) -0.0157(18) -0.012(2)
C20 0.0348(16) 0.067(2) 0.0447(17) 0.0060(17) -0.0099(13) -0.0055(16)
C21 0.0324(15) 0.0515(19) 0.0423(16) 0.0016(13) -0.0082(13) -0.0001(13)
C22 0.0313(14) 0.0396(15) 0.0344(14) 0.0026(11) -0.0109(11) 0.0015(12)
C23 0.0256(13) 0.0389(14) 0.0316(13) 0.0019(11) -0.0047(11) 0.0036(11)
C24 0.0265(12) 0.0270(12) 0.0292(12) 0.0043(10) -0.0040(10) 0.0023(10)
C25 0.0233(12) 0.0179(10) 0.0299(12) 0.0017(9) -0.0054(9) -0.0015(9)
C26 0.0234(11) 0.0242(11) 0.0222(10) -0.0015(9) -0.0022(8) -0.0021(9)
C27 0.0221(11) 0.0221(11) 0.0277(12) 0.0019(9) -0.0005(9) -0.0035(9)
C28 0.0283(12) 0.0173(10) 0.0269(12) 0.0014(9) -0.0023(10) 0.0014(9)
C29 0.0190(10) 0.0246(11) 0.0270(11) 0.0002(9) -0.0031(9) -0.0001(9)
C30 0.0218(11) 0.0290(11) 0.0261(11) 0.0016(10) 0.0003(9) 0.0035(10)
C31 0.0230(11) 0.0233(11) 0.0267(12) -0.0014(9) -0.0026(9) -0.0029(9)
C32 0.0236(12) 0.0179(10) 0.0278(12) 0.0026(9) -0.0033(9) 0.0007(9)
C33 0.0243(11) 0.0235(11) 0.0253(11) 0.0006(9) 0.0030(9) -0.0016(9)
C34 0.0289(13) 0.0172(10) 0.0289(12) 0.0020(9) -0.0043(10) -0.0002(9)
C35 0.0275(12) 0.0176(10) 0.0266(12) 0.0033(8) -0.0030(10) 0.0011(9)
C36 0.0214(11) 0.0259(11) 0.0291(12) 0.0002(10) 0.0003(9) 0.0003(10)
C37 0.0190(10) 0.0232(11) 0.0265(11) -0.0033(9) -0.0011(9) 0.0011(8)
C38 0.0232(12) 0.0214(11) 0.0278(12) -0.0008(9) -0.0015(9) 0.0012(9)
C39 0.0287(13) 0.0348(13) 0.0234(11) -0.0034(10) 0.0008(10) -0.0032(11)
C40 0.0286(12) 0.0230(11) 0.0243(10) 0.0001(9) 0.0025(9) -0.0001(10)
C41 0.0387(14) 0.0189(11) 0.0256(12) -0.0020(9) 0.0010(10) -0.0028(10)
C42 0.0349(14) 0.0188(11) 0.0279(12) -0.0038(9) -0.0005(10) -0.0041(10)
C43 0.0358(14) 0.0232(11) 0.0296(13) -0.0026(9) -0.0053(11) -0.0005(10)
C44 0.0275(13) 0.0297(13) 0.0342(14) 0.0063(10) 0.0025(11) 0.0024(10)
C45 0.0197(11) 0.0253(11) 0.0278(12) -0.0011(9) 0.0001(9) 0.0004(9)
C46 0.0284(12) 0.0216(11) 0.0320(13) 0.0028(9) 0.0084(10) 0.0057(10)
C47 0.0265(12) 0.0213(11) 0.0297(12) 0.0005(9) 0.0030(9) -0.0019(9)
C48 0.0257(12) 0.0202(11) 0.0254(11) 0.0007(9) -0.0050(9) -0.0010(9)
C49 0.0262(12) 0.0215(11) 0.0302(12) 0.0031(9) -0.0005(10) -0.0027(9)
C50 0.0178(10) 0.0262(11) 0.0258(11) -0.0006(9) -0.0009(8) -0.0017(9)
C51 0.0386(15) 0.0193(11) 0.0281(12) -0.0036(9) 0.0043(11) -0.0004(10)
C52 0.0249(12) 0.0342(12) 0.0232(11) 0.0029(9) 0.0027(9) 0.0021(10)
C53 0.0341(14) 0.0277(12) 0.0296(13) 0.0040(10) -0.0033(11) 0.0051(11)
C54 0.0273(12) 0.0218(11) 0.0313(13) -0.0004(9) -0.0028(10) -0.0007(9)
C55 0.0322(13) 0.0224(11) 0.0320(13) -0.0010(9) -0.0049(11) -0.0035(10)
C56 0.0381(14) 0.0163(10) 0.0288(12) 0.0004(9) 0.0036(11) -0.0010(10)
C57 0.0434(15) 0.0203(11) 0.0295(13) -0.0017(9) 0.0064(11) -0.0014(11)
C58 0.0413(16) 0.0238(12) 0.0361(14) 0.0051(10) 0.0057(12) 0.0037(11)
C59 0.0341(13) 0.0224(11) 0.0258(12) -0.0011(9) 0.0072(10) -0.0005(10)
C60 0.0254(12) 0.0335(13) 0.0369(13) 0.0061(12) 0.0046(10) 0.0044(11)
C61 0.0389(15) 0.0220(11) 0.0359(14) 0.0012(10) 0.0044(12) 0.0020(11)
C62 0.0331(14) 0.0221(11) 0.0278(12) -0.0019(9) 0.0001(10) -0.0062(10)
C63 0.0330(13) 0.0255(12) 0.0290(12) -0.0034(10) -0.0042(10) 0.0016(10)
C64 0.0365(14) 0.0182(11) 0.0318(13) 0.0017(9) 0.0019(11) 0.0016(10)
C65 0.0344(14) 0.0302(13) 0.0394(15) -0.0007(11) 0.0002(12) 0.0019(11)
C66 0.0321(13) 0.0255(12) 0.0258(12) -0.0022(9) -0.0005(10) -0.0021(10)
C67 0.0375(15) 0.0233(12) 0.0339(14) 0.0036(10) 0.0016(11) 0.0000(11)
C68 0.0237(12) 0.0418(15) 0.0329(13) 0.0058(12) 0.0042(10) 0.0071(11)
C69 0.0277(13) 0.0240(12) 0.0345(13) 0.0001(10) -0.0062(11) -0.0004(10)
C70 0.0365(14) 0.0162(10) 0.0338(13) -0.0017(9) 0.0033(11) 0.0025(10)
C71 0.0310(14) 0.0309(13) 0.0352(14) 0.0047(11) -0.0009(11) 0.0004(11)
C72 0.0368(15) 0.0263(12) 0.0379(14) 0.0047(11) 0.0009(12) 0.0045(11)
C73 0.0346(14) 0.0242(12) 0.0391(14) 0.0041(10) -0.0043(11) 0.0010(10)
C74 0.0291(13) 0.0242(12) 0.0334(13) 0.0001(10) -0.0039(11) -0.0011(10)
C75 0.0236(12) 0.0410(15) 0.0390(15) 0.0044(12) 0.0010(11) 0.0037(11)
C76 0.0299(13) 0.0292(13) 0.0318(13) -0.0005(10) -0.0026(11) 0.0023(11)
C77 0.0316(13) 0.0267(12) 0.0334(13) -0.0036(10) -0.0036(11) -0.0017(10)
C78 0.0246(12) 0.0270(12) 0.0374(13) 0.0042(11) 0.0037(10) 0.0026(10)
C79 0.0240(11) 0.0272(12) 0.0288(11) 0.0022(10) 0.0041(9) 0.0024(10)
C80 0.0293(14) 0.0366(14) 0.0345(14) -0.0063(11) -0.0004(11) -0.0009(11)
C81 0.0321(14) 0.0359(14) 0.0298(13) -0.0021(11) 0.0005(11) -0.0019(11)
C82 0.0352(14) 0.0245(11) 0.0271(12) 0.0014(9) 0.0007(10) 0.0015(10)
C83 0.0226(12) 0.0475(16) 0.0372(14) 0.0056(12) 0.0031(11) 0.0056(12)
C84 0.0261(13) 0.0363(14) 0.0438(16) 0.0085(12) -0.0005(12) 0.0022(11)
C85 0.0356(15) 0.0348(14) 0.0411(15) 0.0060(12) -0.0001(12) 0.0042(12)
C86 0.0321(14) 0.0332(14) 0.0385(15) 0.0018(11) 0.0006(11) 0.0020(11)
C87 0.0253(13) 0.0413(16) 0.0381(14) 0.0024(12) 0.0001(11) 0.0040(11)
C88 0.0326(14) 0.0375(15) 0.0353(14) 0.0005(12) -0.0001(11) 0.0029(12)
C89 0.0327(15) 0.0381(15) 0.0359(14) 0.0010(11) -0.0020(12) -0.0008(12)
C90 0.0318(14) 0.0297(13) 0.0356(14) 0.0006(11) -0.0024(11) -0.0003(11)
C91 0.0379(15) 0.0265(13) 0.0421(15) 0.0042(11) 0.0022(12) 0.0026(11)
C92 0.0355(14) 0.0293(13) 0.0338(14) 0.0000(10) 0.0006(11) 0.0020(11)
C93 0.0451(17) 0.0365(15) 0.0456(17) 0.0089(13) 0.0035(14) 0.0045(13)
C94 0.0367(15) 0.0382(15) 0.0352(14) 0.0005(11) 0.0008(12) -0.0019(12)
C95 0.0336(15) 0.0373(15) 0.0396(15) 0.0035(12) -0.0017(12) 0.0002(12)
C96 0.0336(15) 0.0414(16) 0.0395(15) 0.0011(12) -0.0024(12) 0.0022(12)
C97 0.0440(17) 0.0315(14) 0.0447(16) -0.0048(12) -0.0088(13) 0.0040(12)
C98 0.0301(15) 0.0411(16) 0.0529(18) -0.0054(14) -0.0011(13) -0.0001(12)
C99 0.0283(14) 0.0368(14) 0.0427(16) 0.0036(12) 0.0036(12) -0.0015(11)
C100 0.0268(13) 0.0373(15) 0.0503(17) 0.0009(13) 0.0020(12) 0.0011(12)
C101 0.0346(15) 0.0304(14) 0.0518(18) 0.0053(12) 0.0039(13) 0.0027(12)
C102 0.0381(16) 0.0469(17) 0.0347(15) 0.0122(13) 0.0035(12) 0.0031(13)
C103 0.0482(17) 0.0268(13) 0.0481(17) 0.0010(12) 0.0046(13) 0.0064(13)
C104 0.0382(17) 0.0447(18) 0.057(2) -0.0070(15) -0.0088(15) 0.0112(14)
C105 0.0427(17) 0.0324(14) 0.0517(18) 0.0061(13) -0.0046(14) 0.0076(12)
C106 0.0462(18) 0.0381(15) 0.0385(15) -0.0122(12) -0.0054(13) 0.0015(13)
C107 0.0447(17) 0.0360(15) 0.0426(16) 0.0090(13) -0.0026(13) -0.0011(13)
C108 0.0384(16) 0.0406(16) 0.0469(17) -0.0011(13) -0.0003(13) -0.0099(13)
C109 0.0313(15) 0.0572(19) 0.0423(16) -0.0021(14) -0.0058(13) 0.0095(14)
C110 0.0305(15) 0.0400(16) 0.0548(19) -0.0067(14) 0.0001(13) 0.0024(12)
C111 0.0315(14) 0.0539(18) 0.0468(17) 0.0092(15) 0.0008(12) -0.0045(14)
C112 0.0480(19) 0.057(2) 0.0388(17) -0.0141(15) 0.0069(14) 0.0037(16)
C113 0.0330(15) 0.0459(17) 0.056(2) 0.0102(15) -0.0001(14) 0.0107(13)
C114 0.0411(17) 0.0357(15) 0.0535(19) -0.0022(13) 0.0031(14) -0.0004(13)
C115 0.0391(16) 0.0398(16) 0.0518(18) -0.0026(14) 0.0064(14) -0.0036(13)
C116 0.0404(17) 0.0404(16) 0.0493(18) -0.0089(13) -0.0017(14) -0.0042(13)
C117 0.0344(16) 0.057(2) 0.0476(18) -0.0033(15) 0.0017(14) 0.0037(14)
C118 0.0432(18) 0.0377(16) 0.0552(19) 0.0020(14) 0.0100(15) -0.0010(13)
C119 0.0503(19) 0.0421(17) 0.0424(17) 0.0002(13) 0.0082(14) 0.0108(14)
C120 0.0352(16) 0.0463(18) 0.0529(19) 0.0069(14) 0.0000(14) 0.0080(14)
C121 0.061(2) 0.0453(18) 0.0428(17) 0.0020(14) -0.0113(16) 0.0058(16)
C122 0.0407(18) 0.0371(16) 0.070(2) -0.0003(16) 0.0024(16) 0.0049(14)
C123 0.052(2) 0.0458(18) 0.055(2) 0.0135(15) 0.0105(16) 0.0007(16)
C124 0.093(3) 0.0453(19) 0.048(2) -0.0077(16) -0.020(2) 0.016(2)
C125 0.044(2) 0.047(2) 0.092(3) -0.013(2) 0.008(2) -0.0070(16)
C126 0.051(2) 0.073(3) 0.0426(18) -0.0090(17) -0.0037(16) -0.0060(19)
C127 0.042(2) 0.137(5) 0.062(3) -0.013(3) -0.019(2) 0.003(3)
C128 0.0361(19) 0.044(2) 0.130(4) 0.016(2) -0.002(2) -0.0034(16)
Cl1C 0.0585(6) 0.1404(12) 0.0449(5) 0.0081(6) -0.0048(4) -0.0255(7)
Cl2C 0.0372(4) 0.0857(7) 0.0564(5) 0.0013(5) 0.0020(3) -0.0047(4)
O1C 0.0409(12) 0.0456(12) 0.0567(14) 0.0027(11) -0.0033(11) -0.0036(10)
C1C 0.0349(16) 0.060(2) 0.056(2) 0.0124(17) 0.0015(14) -0.0048(15)
C2C 0.041(3) 0.050(4) 0.036(3) 0.007(3) -0.004(2) 0.001(3)
C3C 0.030(3) 0.042(3) 0.045(3) 0.003(2) -0.002(2) 0.001(2)
C4C 0.045(4) 0.039(3) 0.088(6) -0.005(3) -0.007(4) 0.007(3)
C2D 0.038(4) 0.046(5) 0.062(5) 0.015(4) 0.000(3) -0.003(4)
C3D 0.036(3) 0.045(4) 0.043(4) 0.005(3) -0.006(3) -0.005(3)
C4D 0.061(5) 0.036(4) 0.068(5) 0.006(3) -0.021(4) -0.003(3)
C4A 0.051(4) 0.046(4) 0.038(3) -0.001(3) 0.002(3) -0.012(3)
C3A 0.057(5) 0.087(6) 0.052(5) -0.026(5) 0.023(4) -0.042(4)
C2A 0.092(7) 0.101(7) 0.055(4) -0.029(5) 0.026(4) -0.044(4)
C1A 0.052(7) 0.099(10) 0.040(6) -0.022(7) -0.002(5) -0.005(6)
C8A 0.066(7) 0.135(15) 0.042(7) -0.011(7) 0.004(5) 0.015(8)
C7A 0.072(9) 0.24(3) 0.031(5) -0.024(10) 0.009(5) 0.028(12)

loop_
_atom_type_symbol
_atom_type_description
_atom_type_scat_dispersion_real
_atom_type_scat_dispersion_imag
_atom_type_scat_source
C C 0.0181 0.0091 'International Tables Vol C Tables 4.2.6.8 and 6.1.1.4'
H H 0.0000 0.0000 'International Tables Vol C Tables 4.2.6.8 and 6.1.1.4'
Cl Cl 0.3639 0.7018 'International Tables Vol C Tables 4.2.6.8 and 6.1.1.4'
O O 0.0492 0.0322 'International Tables Vol C Tables 4.2.6.8 and 6.1.1.4'

loop_
_exptl_crystal_face_index_h
_exptl_crystal_face_index_k
_exptl_crystal_face_index_l
_exptl_crystal_face_perp_dist
0 0 28 0.0180
0 0 -28 0.0180
-10 0 -1 0.0515
10 0 1 0.0441
1 12 0 0.0980
0 -12 0 0.0914
0 -8 21 0.0629
0 -1 28 0.0217
-10 4 0 0.0765
-4 0 26 0.0313
9 0 13 0.0417
0 7 23 0.0663
0 12 0 0.0957
2 4 -26 0.0525
0 -6 -24 0.0576
-9 0 -15 0.0477

loop_
_geom_angle_atom_site_label_1
_geom_angle_atom_site_label_2
_geom_angle_atom_site_label_3
_geom_angle
_geom_angle_site_symmetry_1
_geom_angle_site_symmetry_3
_geom_angle_publ_flag
C85 O1 H1 109.5 . . ?
C98 O2 H2 109.5 . . ?
C65 O3 H3 109.5 . . ?
C94 O4 H4 109.5 . . ?
C70 O5 C72 117.2(2) . . ?
C46 O6 C72 116.0(2) . . ?
C47 O7 C69 115.3(2) . . ?
C25 O8 C69 117.15(19) . . ?
C28 O9 C66 117.47(19) . . ?
C37 O10 C66 115.26(19) . . ?
C27 O11 C82 115.6(2) . . ?
C56 O12 C82 117.7(2) . . ?
H1A C1 H1B 109.5 . . ?
H1A C1 H1C 109.5 . . ?
H1B C1 H1C 109.5 . . ?
C2 C1 H1A 109.5 . . ?
C2 C1 H1B 109.5 . . ?
C2 C1 H1C 109.5 . . ?
C1 C2 H2A 108.5 . . ?
C1 C2 H2B 108.5 . . ?
H2A C2 H2B 107.5 . . ?
C3 C2 C1 115.2(10) . . ?
C3 C2 H2A 108.5 . . ?
C3 C2 H2B 108.5 . . ?
C2 C3 H3A 108.2 . . ?
C2 C3 H3B 108.2 . . ?
C2 C3 C4 116.2(7) . . ?
H3A C3 H3B 107.4 . . ?
C4 C3 H3A 108.2 . . ?
C4 C3 H3B 108.2 . . ?
C3 C4 H4A 108.3 . . ?
C3 C4 H4B 108.3 . . ?
H4A C4 H4B 107.4 . . ?
C5 C4 C3 115.7(6) . . ?
C5 C4 H4A 108.3 . . ?
C5 C4 H4B 108.3 . . ?
C4 C5 H5AA 108.1 . . ?
C4 C5 H5AB 108.1 . . ?
C4 C5 C6 116.8(4) . . ?
H5AA C5 H5AB 107.3 . . ?
H5BC C5 H5BD 106.0 . . ?
C6 C5 H5AA 108.1 . . ?
C6 C5 H5AB 108.1 . . ?
C6 C5 H5BC 105.3 . . ?
C6 C5 H5BD 105.3 . . ?
C4A C5 H5BC 105.3 . . ?
C4A C5 H5BD 105.3 . . ?
C4A C5 C6 128.0(5) . . ?
C5 C6 H6A 108.8 . . ?
C5 C6 H6B 108.8 . . ?
C5 C6 C57 113.9(3) . . ?
H6A C6 H6B 107.7 . . ?
C57 C6 H6A 108.8 . . ?
C57 C6 H6B 108.8 . . ?
H7A C7 H7B 109.5 . . ?
H7A C7 H7C 109.5 . . ?
H7B C7 H7C 109.5 . . ?
C8 C7 H7A 109.5 . . ?
C8 C7 H7B 109.5 . . ?
C8 C7 H7C 109.5 . . ?
C7 C8 H8A 109.9 . . ?
C7 C8 H8B 109.9 . . ?
H8A C8 H8B 108.3 . . ?
C9 C8 C7 108.8(12) . . ?
C9 C8 H8A 109.9 . . ?
C9 C8 H8B 109.9 . . ?
C8 C9 H9AA 109.1 . . ?
C8 C9 H9AB 109.1 . . ?
H9AA C9 H9AB 107.8 . . ?
H9BC C9 H9BD 107.4 . . ?
C10 C9 C8 112.5(5) . . ?
C10 C9 H9AA 109.1 . . ?
C10 C9 H9AB 109.1 . . ?
C10 C9 H9BC 108.3 . . ?
C10 C9 H9BD 108.3 . . ?
C8A C9 H9BC 108.3 . . ?
C8A C9 H9BD 108.3 . . ?
C8A C9 C10 116.0(7) . . ?
C9 C10 H10A 108.7 . . ?
C9 C10 H10B 108.7 . . ?
C9 C10 C11 114.4(3) . . ?
H10A C10 H10B 107.6 . . ?
C11 C10 H10A 108.7 . . ?
C11 C10 H10B 108.7 . . ?
C10 C11 H11A 109.0 . . ?
C10 C11 H11B 109.0 . . ?
C10 C11 C12 113.1(3) . . ?
H11A C11 H11B 107.8 . . ?
C12 C11 H11A 109.0 . . ?
C12 C11 H11B 109.0 . . ?
C11 C12 H12A 109.1 . . ?
C11 C12 H12B 109.1 . . ?
C11 C12 C49 112.3(2) . . ?
H12A C12 H12B 107.9 . . ?
C49 C12 H12A 109.1 . . ?
C49 C12 H12B 109.1 . . ?
H13A C13 H13B 109.5 . . ?
H13A C13 H13C 109.5 . . ?
H13B C13 H13C 109.5 . . ?
C14 C13 H13A 109.5 . . ?
C14 C13 H13B 109.5 . . ?
C14 C13 H13C 109.5 . . ?
C13 C14 H14A 108.9 . . ?
C13 C14 H14B 108.9 . . ?
C13 C14 C15 113.2(4) . . ?
H14A C14 H14B 107.8 . . ?
C15 C14 H14A 108.9 . . ?
C15 C14 H14B 108.9 . . ?
C14 C15 H15A 108.6 . . ?
C14 C15 H15B 108.6 . . ?
H15A C15 H15B 107.6 . . ?
C16 C15 C14 114.5(3) . . ?
C16 C15 H15A 108.6 . . ?
C16 C15 H15B 108.6 . . ?
C15 C16 H16A 108.8 . . ?
C15 C16 H16B 108.8 . . ?
C15 C16 C17 113.6(3) . . ?
H16A C16 H16B 107.7 . . ?
C17 C16 H16A 108.8 . . ?
C17 C16 H16B 108.8 . . ?
C16 C17 H17A 109.0 . . ?
C16 C17 H17B 109.0 . . ?
H17A C17 H17B 107.8 . . ?
C18 C17 C16 112.9(3) . . ?
C18 C17 H17A 109.0 . . ?
C18 C17 H17B 109.0 . . ?
C17 C18 H18A 109.2 . . ?
C17 C18 H18B 109.2 . . ?
C17 C18 C62 112.2(2) . . ?
H18A C18 H18B 107.9 . . ?
C62 C18 H18A 109.2 . . ?
C62 C18 H18B 109.2 . . ?
H19A C19 H19B 109.5 . . ?
H19A C19 H19C 109.5 . . ?
H19B C19 H19C 109.5 . . ?
C20 C19 H19A 109.5 . . ?
C20 C19 H19B 109.5 . . ?
C20 C19 H19C 109.5 . . ?
C19 C20 H20A 109.0 . . ?
C19 C20 H20B 109.0 . . ?
H20A C20 H20B 107.8 . . ?
C21 C20 C19 112.9(3) . . ?
C21 C20 H20A 109.0 . . ?
C21 C20 H20B 109.0 . . ?
C20 C21 H21A 108.7 . . ?
C20 C21 H21B 108.7 . . ?
C20 C21 C22 114.4(3) . . ?
H21A C21 H21B 107.6 . . ?
C22 C21 H21A 108.7 . . ?
C22 C21 H21B 108.7 . . ?
C21 C22 H22A 109.3 . . ?
C21 C22 H22B 109.3 . . ?
H22A C22 H22B 108.0 . . ?
C23 C22 C21 111.5(3) . . ?
C23 C22 H22A 109.3 . . ?
C23 C22 H22B 109.3 . . ?
C22 C23 H23A 108.4 . . ?
C22 C23 H23B 108.4 . . ?
C22 C23 C24 115.3(2) . . ?
H23A C23 H23B 107.5 . . ?
C24 C23 H23A 108.4 . . ?
C24 C23 H23B 108.4 . . ?
C23 C24 H24A 109.4 . . ?
C23 C24 H24B 109.4 . . ?
C23 C24 C38 111.1(2) . . ?
H24A C24 H24B 108.0 . . ?
C38 C24 H24A 109.4 . . ?
C38 C24 H24B 109.4 . . ?
O8 C25 C34 117.3(2) . . ?
O8 C25 C35 121.0(2) . . ?
C35 C25 C34 121.5(2) . . ?
C29 C26 H26 118.3 . . ?
C29 C26 C31 123.3(2) . . ?
C31 C26 H26 118.3 . . ?
O11 C27 C31 121.1(2) . . ?
O11 C27 C50 117.3(2) . . ?
C31 C27 C50 121.5(2) . . ?
O9 C28 C32 121.2(2) . . ?
O9 C28 C34 117.2(2) . . ?
C32 C28 C34 121.4(2) . . ?
C26 C29 C37 117.4(2) . . ?
C26 C29 C38 122.3(2) . . ?
C37 C29 C38 120.2(2) . . ?
C36 C30 C44 117.9(2) . . ?
C52 C30 C36 118.7(2) . . ?
C52 C30 C44 123.4(2) . . ?
C26 C31 C62 121.6(2) . . ?
C27 C31 C26 117.7(2) . . ?
C27 C31 C62 120.5(2) . . ?
C28 C32 C38 119.4(2) . . ?
C48 C32 C28 117.8(2) . . ?
C48 C32 C38 122.7(2) . . ?
C40 C33 C49 121.8(2) . . ?
C47 C33 C40 117.8(2) . . ?
C47 C33 C49 120.3(2) . . ?
C25 C34 C54 121.2(2) . . ?
C28 C34 C25 118.7(2) . . ?
C28 C34 C54 120.0(2) . . ?
C25 C35 C49 119.6(2) . . ?
C48 C35 C25 117.3(2) . . ?
C48 C35 C49 123.0(2) . . ?
C45 C36 C30 177.7(3) . . ?
O10 C37 C29 120.8(2) . . ?
O10 C37 C50 117.7(2) . . ?
C29 C37 C50 121.5(2) . . ?
C24 C38 H38 107.2 . . ?
C29 C38 C24 113.3(2) . . ?
C29 C38 C32 107.5(2) . . ?
C29 C38 H38 107.2 . . ?
C32 C38 C24 114.2(2) . . ?
C32 C38 H38 107.2 . . ?
C52 C39 C80 122.5(3) . . ?
C52 C39 C81 119.7(3) . . ?
C81 C39 C80 117.7(2) . . ?
C33 C40 H40 118.5 . . ?
C59 C40 C33 122.9(2) . . ?
C59 C40 H40 118.5 . . ?
C42 C41 H41 118.7 . . ?
C42 C41 C51 122.6(3) . . ?
C51 C41 H41 118.7 . . ?
C41 C42 C62 122.6(2) . . ?
C56 C42 C41 117.8(3) . . ?
C56 C42 C62 119.5(2) . . ?
C55 C43 C63 174.1(3) . . ?
C99 C44 C30 108.2(2) . . ?
C99 C44 C101 110.4(3) . . ?
C99 C44 C102 109.3(2) . . ?
C101 C44 C30 108.7(2) . . ?
C101 C44 C102 109.8(2) . . ?
C102 C44 C30 110.4(2) . . ?
C36 C45 C50 178.5(3) . . ?
O6 C46 C59 120.8(2) . . ?
O6 C46 C79 117.4(2) . . ?
C59 C46 C79 121.8(2) . . ?
O7 C47 C33 121.0(2) . . ?
O7 C47 C79 117.6(2) . . ?
C33 C47 C79 121.3(2) . . ?
C32 C48 C35 123.2(2) . . ?
C32 C48 H48 118.4 . . ?
C35 C48 H48 118.4 . . ?
C12 C49 H49 107.1 . . ?
C33 C49 C12 113.3(2) . . ?
C33 C49 H49 107.1 . . ?
C35 C49 C12 114.0(2) . . ?
C35 C49 C33 107.9(2) . . ?
C35 C49 H49 107.1 . . ?
C27 C50 C37 118.5(2) . . ?
C27 C50 C45 120.8(2) . . ?
C37 C50 C45 120.6(2) . . ?
C41 C51 C57 122.2(2) . . ?
C70 C51 C41 117.8(2) . . ?
C70 C51 C57 119.9(3) . . ?
C39 C52 C30 177.4(3) . . ?
C71 C53 C90 118.0(2) . . ?
C73 C53 C71 120.7(3) . . ?
C73 C53 C90 121.3(3) . . ?
C74 C54 C34 178.7(3) . . ?
C43 C55 C74 118.4(3) . . ?
C43 C55 C77 124.4(2) . . ?
C74 C55 C77 117.2(2) . . ?
O12 C56 C42 121.4(3) . . ?
O12 C56 C64 116.8(2) . . ?
C42 C56 C64 121.7(2) . . ?
C6 C57 H57 106.6 . . ?
C51 C57 C6 114.6(3) . . ?
C51 C57 H57 106.6 . . ?
C59 C57 C6 114.0(2) . . ?
C59 C57 C51 107.9(2) . . ?
C59 C57 H57 106.6 . . ?
C61 C58 C67 177.9(3) . . ?
C40 C59 C57 122.1(3) . . ?
C46 C59 C40 117.4(2) . . ?
C46 C59 C57 120.3(2) . . ?
C78 C60 C68 178.0(3) . . ?
C58 C61 C64 179.0(3) . . ?
C18 C62 H62 107.1 . . ?
C31 C62 C18 113.5(2) . . ?
C31 C62 H62 107.1 . . ?
C42 C62 C18 114.0(2) . . ?
C42 C62 C31 107.7(2) . . ?
C42 C62 H62 107.1 . . ?
C43 C63 C76 119.8(3) . . ?
C43 C63 C92 122.1(3) . . ?
C76 C63 C92 118.0(2) . . ?
C56 C64 C61 120.8(3) . . ?
C70 C64 C56 118.4(2) . . ?
C70 C64 C61 120.8(3) . . ?
O3 C65 C86 107.2(3) . . ?
O3 C65 C122 109.0(3) . . ?
O3 C65 C124 109.9(3) . . ?
C86 C65 C122 108.8(3) . . ?
C86 C65 C124 110.4(3) . . ?
C124 C65 C122 111.4(3) . . ?
O9 C66 H66A 109.1 . . ?
O9 C66 H66B 109.1 . . ?
O10 C66 O9 112.4(2) . . ?
O10 C66 H66A 109.1 . . ?
O10 C66 H66B 109.1 . . ?
H66A C66 H66B 107.8 . . ?
C58 C67 C91 116.7(2) . . ?
C73 C67 C58 118.2(3) . . ?
C73 C67 C91 125.1(3) . . ?
C60 C68 C87 118.4(3) . . ?
C83 C68 C60 118.1(3) . . ?
C83 C68 C87 123.5(3) . . ?
O7 C69 O8 112.1(2) . . ?
O7 C69 H69A 109.2 . . ?
O7 C69 H69B 109.2 . . ?
O8 C69 H69A 109.2 . . ?
O8 C69 H69B 109.2 . . ?
H69A C69 H69B 107.9 . . ?
O5 C70 C64 117.1(2) . . ?
C51 C70 O5 121.2(2) . . ?
C51 C70 C64 121.6(3) . . ?
C86 C71 C53 175.5(3) . . ?
O5 C72 H72A 109.0 . . ?
O5 C72 H72B 109.0 . . ?
O6 C72 O5 112.8(2) . . ?
O6 C72 H72A 109.0 . . ?
O6 C72 H72B 109.0 . . ?
H72A C72 H72B 107.8 . . ?
C67 C73 C53 174.2(3) . . ?
C54 C74 C55 176.9(3) . . ?
C83 C75 C84 117.0(3) . . ?
C83 C75 C100 123.4(3) . . ?
C84 C75 C100 119.6(3) . . ?
C88 C76 C63 178.6(3) . . ?
C55 C77 C97 108.2(2) . . ?
C106 C77 C55 110.6(2) . . ?
C106 C77 C97 110.0(2) . . ?
C115 C77 C55 109.0(2) . . ?
C115 C77 C97 109.2(3) . . ?
C115 C77 C106 109.8(3) . . ?
C60 C78 C79 174.7(3) . . ?
C46 C79 C47 118.7(2) . . ?
C46 C79 C78 120.3(2) . . ?
C47 C79 C78 120.9(2) . . ?
C110 C80 C39 110.6(2) . . ?
C112 C80 C39 108.5(3) . . ?
C112 C80 C110 109.8(3) . . ?
C114 C80 C39 108.5(2) . . ?
C114 C80 C110 110.0(3) . . ?
C114 C80 C112 109.5(3) . . ?
C89 C81 C39 177.7(3) . . ?
O11 C82 O12 112.2(2) . . ?
O11 C82 H82A 109.2 . . ?
O11 C82 H82B 109.2 . . ?
O12 C82 H82A 109.2 . . ?
O12 C82 H82B 109.2 . . ?
H82A C82 H82B 107.9 . . ?
C68 C83 C75 178.1(3) . . ?
C95 C84 C75 175.8(3) . . ?
O1 C85 C88 109.4(3) . . ?
O1 C85 C120 109.1(3) . . ?
O1 C85 C121 106.2(3) . . ?
C88 C85 C120 110.0(3) . . ?
C88 C85 C121 110.8(3) . . ?
C121 C85 C120 111.1(3) . . ?
C71 C86 C65 176.8(3) . . ?
C68 C87 C111 107.7(3) . . ?
C104 C87 C68 109.4(2) . . ?
C104 C87 C111 109.6(3) . . ?
C109 C87 C68 110.0(3) . . ?
C109 C87 C104 110.7(3) . . ?
C109 C87 C111 109.5(2) . . ?
C76 C88 C85 177.2(3) . . ?
C81 C89 C98 176.9(3) . . ?
C53 C90 C96 109.1(2) . . ?
C107 C90 C53 108.2(2) . . ?
C107 C90 C96 110.9(3) . . ?
C116 C90 C53 110.6(2) . . ?
C116 C90 C96 109.3(3) . . ?
C116 C90 C107 108.7(3) . . ?
C103 C91 C67 107.6(3) . . ?
C105 C91 C67 110.4(3) . . ?
C105 C91 C103 110.1(2) . . ?
C118 C91 C67 109.2(2) . . ?
C118 C91 C103 109.0(3) . . ?
C118 C91 C105 110.4(3) . . ?
C93 C92 C63 110.5(3) . . ?
C93 C92 C108 109.6(3) . . ?
C93 C92 C119 109.3(3) . . ?
C108 C92 C63 109.1(2) . . ?
C119 C92 C63 107.9(2) . . ?
C119 C92 C108 110.5(3) . . ?
C92 C93 H93A 109.5 . . ?
C92 C93 H93B 109.5 . . ?
C92 C93 H93C 109.5 . . ?
H93A C93 H93B 109.5 . . ?
H93A C93 H93C 109.5 . . ?
H93B C93 H93C 109.5 . . ?
O4 C94 C95 105.7(2) . . ?
O4 C94 C123 108.5(3) . . ?
O4 C94 C126 110.3(3) . . ?
C95 C94 C123 112.1(3) . . ?
C95 C94 C126 108.9(3) . . ?
C126 C94 C123 111.2(3) . . ?
C84 C95 C94 173.6(3) . . ?
C90 C96 H96A 109.5 . . ?
C90 C96 H96B 109.5 . . ?
C90 C96 H96C 109.5 . . ?
H96A C96 H96B 109.5 . . ?
H96A C96 H96C 109.5 . . ?
H96B C96 H96C 109.5 . . ?
C77 C97 H97A 109.5 . . ?
C77 C97 H97B 109.5 . . ?
C77 C97 H97C 109.5 . . ?
H97A C97 H97B 109.5 . . ?
H97A C97 H97C 109.5 . . ?
H97B C97 H97C 109.5 . . ?
O2 C98 C89 108.2(3) . . ?
O2 C98 C127 106.5(4) . . ?
O2 C98 C128 110.2(3) . . ?
C89 C98 C127 108.9(3) . . ?
C89 C98 C128 110.1(3) . . ?
C127 C98 C128 112.7(4) . . ?
C44 C99 H99A 109.5 . . ?
C44 C99 H99B 109.5 . . ?
C44 C99 H99C 109.5 . . ?
H99A C99 H99B 109.5 . . ?
H99A C99 H99C 109.5 . . ?
H99B C99 H99C 109.5 . . ?
C75 C100 C113 108.4(3) . . ?
C75 C100 C125 109.2(3) . . ?
C117 C100 C75 110.5(3) . . ?
C117 C100 C113 109.4(3) . . ?
C117 C100 C125 109.9(3) . . ?
C125 C100 C113 109.4(3) . . ?
C44 C101 H10C 109.5 . . ?
C44 C101 H10D 109.5 . . ?
C44 C101 H10E 109.5 . . ?
H10C C101 H10D 109.5 . . ?
H10C C101 H10E 109.5 . . ?
H10D C101 H10E 109.5 . . ?
C44 C102 H10F 109.5 . . ?
C44 C102 H10G 109.5 . . ?
C44 C102 H10H 109.5 . . ?
H10F C102 H10G 109.5 . . ?
H10F C102 H10H 109.5 . . ?
H10G C102 H10H 109.5 . . ?
C91 C103 H10I 109.5 . . ?
C91 C103 H10J 109.5 . . ?
C91 C103 H10K 109.5 . . ?
H10I C103 H10J 109.5 . . ?
H10I C103 H10K 109.5 . . ?
H10J C103 H10K 109.5 . . ?
C87 C104 H10L 109.5 . . ?
C87 C104 H10M 109.5 . . ?
C87 C104 H10N 109.5 . . ?
H10L C104 H10M 109.5 . . ?
H10L C104 H10N 109.5 . . ?
H10M C104 H10N 109.5 . . ?
C91 C105 H10O 109.5 . . ?
C91 C105 H10P 109.5 . . ?
C91 C105 H10Q 109.5 . . ?
H10O C105 H10P 109.5 . . ?
H10O C105 H10Q 109.5 . . ?
H10P C105 H10Q 109.5 . . ?
C77 C106 H10R 109.5 . . ?
C77 C106 H10S 109.5 . . ?
C77 C106 H10T 109.5 . . ?
H10R C106 H10S 109.5 . . ?
H10R C106 H10T 109.5 . . ?
H10S C106 H10T 109.5 . . ?
C90 C107 H10U 109.5 . . ?
C90 C107 H10V 109.5 . . ?
C90 C107 H10W 109.5 . . ?
H10U C107 H10V 109.5 . . ?
H10U C107 H10W 109.5 . . ?
H10V C107 H10W 109.5 . . ?
C92 C108 H10X 109.5 . . ?
C92 C108 H10Y 109.5 . . ?
C92 C108 H 109.5 . . ?
H10X C108 H10Y 109.5 . . ?
H10X C108 H 109.5 . . ?
H10Y C108 H 109.5 . . ?
C87 C109 H10Z 109.5 . . ?
C87 C109 HA 109.5 . . ?
C87 C109 HB 109.5 . . ?
H10Z C109 HA 109.5 . . ?
H10Z C109 HB 109.5 . . ?
HA C109 HB 109.5 . . ?
C80 C110 H11C 109.5 . . ?
C80 C110 H11D 109.5 . . ?
C80 C110 H11E 109.5 . . ?
H11C C110 H11D 109.5 . . ?
H11C C110 H11E 109.5 . . ?
H11D C110 H11E 109.5 . . ?
C87 C111 H11F 109.5 . . ?
C87 C111 H11G 109.5 . . ?
C87 C111 H11H 109.5 . . ?
H11F C111 H11G 109.5 . . ?
H11F C111 H11H 109.5 . . ?
H11G C111 H11H 109.5 . . ?
C80 C112 H11I 109.5 . . ?
C80 C112 H11J 109.5 . . ?
C80 C112 H11K 109.5 . . ?
H11I C112 H11J 109.5 . . ?
H11I C112 H11K 109.5 . . ?
H11J C112 H11K 109.5 . . ?
C100 C113 H11L 109.5 . . ?
C100 C113 H11M 109.5 . . ?
C100 C113 H11N 109.5 . . ?
H11L C113 H11M 109.5 . . ?
H11L C113 H11N 109.5 . . ?
H11M C113 H11N 109.5 . . ?
C80 C114 H11O 109.5 . . ?
C80 C114 H11P 109.5 . . ?
C80 C114 H11Q 109.5 . . ?
H11O C114 H11P 109.5 . . ?
H11O C114 H11Q 109.5 . . ?
H11P C114 H11Q 109.5 . . ?
C77 C115 H11R 109.5 . . ?
C77 C115 H11S 109.5 . . ?
C77 C115 H11T 109.5 . . ?
H11R C115 H11S 109.5 . . ?
H11R C115 H11T 109.5 . . ?
H11S C115 H11T 109.5 . . ?
C90 C116 H11U 109.5 . . ?
C90 C116 H11V 109.5 . . ?
C90 C116 H11W 109.5 . . ?
H11U C116 H11V 109.5 . . ?
H11U C116 H11W 109.5 . . ?
H11V C116 H11W 109.5 . . ?
C100 C117 H11X 109.5 . . ?
C100 C117 H11Y 109.5 . . ?
C100 C117 HC 109.5 . . ?
H11X C117 H11Y 109.5 . . ?
H11X C117 HC 109.5 . . ?
H11Y C117 HC 109.5 . . ?
C91 C118 H11Z 109.5 . . ?
C91 C118 HD 109.5 . . ?
C91 C118 HE 109.5 . . ?
H11Z C118 HD 109.5 . . ?
H11Z C118 HE 109.5 . . ?
HD C118 HE 109.5 . . ?
C92 C119 H11 109.5 . . ?
C92 C119 HF 109.5 . . ?
C92 C119 HG 109.5 . . ?
H11 C119 HF 109.5 . . ?
H11 C119 HG 109.5 . . ?
HF C119 HG 109.5 . . ?
C85 C120 H12C 109.5 . . ?
C85 C120 H12D 109.5 . . ?
C85 C120 H12E 109.5 . . ?
H12C C120 H12D 109.5 . . ?
H12C C120 H12E 109.5 . . ?
H12D C120 H12E 109.5 . . ?
C85 C121 H12F 109.5 . . ?
C85 C121 H12G 109.5 . . ?
C85 C121 H12H 109.5 . . ?
H12F C121 H12G 109.5 . . ?
H12F C121 H12H 109.5 . . ?
H12G C121 H12H 109.5 . . ?
C65 C122 H12I 109.5 . . ?
C65 C122 H12J 109.5 . . ?
C65 C122 H12K 109.5 . . ?
H12I C122 H12J 109.5 . . ?
H12I C122 H12K 109.5 . . ?
H12J C122 H12K 109.5 . . ?
C94 C123 H12L 109.5 . . ?
C94 C123 H12M 109.5 . . ?
C94 C123 H12N 109.5 . . ?
H12L C123 H12M 109.5 . . ?
H12L C123 H12N 109.5 . . ?
H12M C123 H12N 109.5 . . ?
C65 C124 H12O 109.5 . . ?
C65 C124 H12P 109.5 . . ?
C65 C124 H12Q 109.5 . . ?
H12O C124 H12P 109.5 . . ?
H12O C124 H12Q 109.5 . . ?
H12P C124 H12Q 109.5 . . ?
C100 C125 H12R 109.5 . . ?
C100 C125 H12S 109.5 . . ?
C100 C125 H12T 109.5 . . ?
H12R C125 H12S 109.5 . . ?
H12R C125 H12T 109.5 . . ?
H12S C125 H12T 109.5 . . ?
C94 C126 H12U 109.5 . . ?
C94 C126 H12V 109.5 . . ?
C94 C126 H12W 109.5 . . ?
H12U C126 H12V 109.5 . . ?
H12U C126 H12W 109.5 . . ?
H12V C126 H12W 109.5 . . ?
C98 C127 H12X 109.5 . . ?
C98 C127 H12Y 109.5 . . ?
C98 C127 HH 109.5 . . ?
H12X C127 H12Y 109.5 . . ?
H12X C127 HH 109.5 . . ?
H12Y C127 HH 109.5 . . ?
C98 C128 H12Z 109.5 . . ?
C98 C128 HI 109.5 . . ?
C98 C128 HJ 109.5 . . ?
H12Z C128 HI 109.5 . . ?
H12Z C128 HJ 109.5 . . ?
HI C128 HJ 109.5 . . ?
C1C O1C H1CA 109.5 . . ?
O1C C1C H1CD 109.2 . . ?
O1C C1C H1CE 109.2 . . ?
O1C C1C H1CB 109.6 . . ?
O1C C1C H1CC 109.6 . . ?
O1C C1C C2C 110.1(4) . . ?
O1C C1C C2D 112.1(4) . . ?
H1CD C1C H1CE 107.9 . . ?
H1CB C1C H1CC 108.2 . . ?
C2C C1C H1CB 109.6 . . ?
C2C C1C H1CC 109.6 . . ?
C2D C1C H1CD 109.2 . . ?
C2D C1C H1CE 109.2 . . ?
Cl1C C2C H2C 111.1 . . ?
C1C C2C Cl1C 103.0(4) . . ?
C1C C2C H2C 111.1 . . ?
C1C C2C C3C 112.8(6) . . ?
C3C C2C Cl1C 107.3(5) . . ?
C3C C2C H2C 111.1 . . ?
Cl2C C3C H3C 107.5 . . ?
C2C C3C Cl2C 109.1(4) . . ?
C2C C3C H3C 107.5 . . ?
C2C C3C C4C 116.7(6) . . ?
C4C C3C Cl2C 108.2(4) . . ?
C4C C3C H3C 107.5 . . ?
C3C C4C H4CA 109.5 . . ?
C3C C4C H4CB 109.5 . . ?
C3C C4C H4CC 109.5 . . ?
H4CA C4C H4CB 109.5 . . ?
H4CA C4C H4CC 109.5 . . ?
H4CB C4C H4CC 109.5 . . ?
Cl1C C2D H2D 110.3 . . ?
C1C C2D Cl1C 105.4(6) . . ?
C1C C2D H2D 110.3 . . ?
C3D C2D Cl1C 106.1(6) . . ?
C3D C2D C1C 114.3(7) . . ?
C3D C2D H2D 110.3 . . ?
Cl2C C3D H3D 107.5 . . ?
C2D C3D Cl2C 109.2(6) . . ?
C2D C3D H3D 107.5 . . ?
C4D C3D Cl2C 108.6(5) . . ?
C4D C3D C2D 116.1(8) . . ?
C4D C3D H3D 107.5 . . ?
C3D C4D H4DA 109.5 . . ?
C3D C4D H4DB 109.5 . . ?
C3D C4D H4DC 109.5 . . ?
H4DA C4D H4DB 109.5 . . ?
H4DA C4D H4DC 109.5 . . ?
H4DB C4D H4DC 109.5 . . ?
C5 C4A H4AA 106.7 . . ?
C5 C4A H4AB 106.7 . . ?
C5 C4A C3A 122.4(6) . . ?
H4AA C4A H4AB 106.6 . . ?
C3A C4A H4AA 106.7 . . ?
C3A C4A H4AB 106.7 . . ?
C4A C3A H3AA 107.7 . . ?
C4A C3A H3AB 107.7 . . ?
H3AA C3A H3AB 107.1 . . ?
C2A C3A C4A 118.6(8) . . ?
C2A C3A H3AA 107.7 . . ?
C2A C3A H3AB 107.7 . . ?
C3A C2A H2AA 108.8 . . ?
C3A C2A H2AB 108.8 . . ?
C3A C2A C1A 113.8(10) . . ?
H2AA C2A H2AB 107.7 . . ?
C1A C2A H2AA 108.8 . . ?
C1A C2A H2AB 108.8 . . ?
C2A C1A H1AA 109.5 . . ?
C2A C1A H1AB 109.5 . . ?
C2A C1A H1AC 109.5 . . ?
H1AA C1A H1AB 109.5 . . ?
H1AA C1A H1AC 109.5 . . ?
H1AB C1A H1AC 109.5 . . ?
C9 C8A H8AA 108.9 . . ?
C9 C8A H8AB 108.9 . . ?
C9 C8A C7A 113.3(13) . . ?
H8AA C8A H8AB 107.7 . . ?
C7A C8A H8AA 108.9 . . ?
C7A C8A H8AB 108.9 . . ?
C8A C7A H7AA 109.5 . . ?
C8A C7A H7AB 109.5 . . ?
C8A C7A H7AC 109.5 . . ?
H7AA C7A H7AB 109.5 . . ?
H7AA C7A H7AC 109.5 . . ?
H7AB C7A H7AC 109.5 . . ?

loop_
_geom_bond_atom_site_label_1
_geom_bond_atom_site_label_2
_geom_bond_distance
_geom_bond_site_symmetry_2
_geom_bond_publ_flag
O1 H1 0.8200 . ?
O1 C85 1.439(4) . ?
O2 H2 0.8200 . ?
O2 C98 1.437(4) . ?
O3 H3 0.8200 . ?
O3 C65 1.434(4) . ?
O4 H4 0.8200 . ?
O4 C94 1.429(4) . ?
O5 C70 1.391(3) . ?
O5 C72 1.412(4) . ?
O6 C46 1.390(3) . ?
O6 C72 1.411(4) . ?
O7 C47 1.383(3) . ?
O7 C69 1.415(3) . ?
O8 C25 1.382(3) . ?
O8 C69 1.419(3) . ?
O9 C28 1.389(3) . ?
O9 C66 1.416(3) . ?
O10 C37 1.383(3) . ?
O10 C66 1.413(3) . ?
O11 C27 1.384(3) . ?
O11 C82 1.413(3) . ?
O12 C56 1.389(3) . ?
O12 C82 1.416(3) . ?
C1 H1A 0.9600 . ?
C1 H1B 0.9600 . ?
C1 H1C 0.9600 . ?
C1 C2 1.511(6) . ?
C2 H2A 0.9700 . ?
C2 H2B 0.9700 . ?
C2 C3 1.489(6) . ?
C3 H3A 0.9700 . ?
C3 H3B 0.9700 . ?
C3 C4 1.502(5) . ?
C4 H4A 0.9700 . ?
C4 H4B 0.9700 . ?
C4 C5 1.435(5) . ?
C5 H5AA 0.9700 . ?
C5 H5AB 0.9700 . ?
C5 H5BC 0.9700 . ?
C5 H5BD 0.9700 . ?
C5 C6 1.490(5) . ?
C5 C4A 1.432(5) . ?
C6 H6A 0.9700 . ?
C6 H6B 0.9700 . ?
C6 C57 1.535(4) . ?
C7 H7A 0.9600 . ?
C7 H7B 0.9600 . ?
C7 H7C 0.9600 . ?
C7 C8 1.559(16) . ?
C8 H8A 0.9700 . ?
C8 H8B 0.9700 . ?
C8 C9 1.532(10) . ?
C9 H9AA 0.9700 . ?
C9 H9AB 0.9700 . ?
C9 H9BC 0.9700 . ?
C9 H9BD 0.9700 . ?
C9 C10 1.518(5) . ?
C9 C8A 1.438(13) . ?
C10 H10A 0.9700 . ?
C10 H10B 0.9700 . ?
C10 C11 1.518(4) . ?
C11 H11A 0.9700 . ?
C11 H11B 0.9700 . ?
C11 C12 1.521(4) . ?
C12 H12A 0.9700 . ?
C12 H12B 0.9700 . ?
C12 C49 1.532(4) . ?
C13 H13A 0.9600 . ?
C13 H13B 0.9600 . ?
C13 H13C 0.9600 . ?
C13 C14 1.507(6) . ?
C14 H14A 0.9700 . ?
C14 H14B 0.9700 . ?
C14 C15 1.531(5) . ?
C15 H15A 0.9700 . ?
C15 H15B 0.9700 . ?
C15 C16 1.518(5) . ?
C16 H16A 0.9700 . ?
C16 H16B 0.9700 . ?
C16 C17 1.535(4) . ?
C17 H17A 0.9700 . ?
C17 H17B 0.9700 . ?
C17 C18 1.526(4) . ?
C18 H18A 0.9700 . ?
C18 H18B 0.9700 . ?
C18 C62 1.533(4) . ?
C19 H19A 0.9600 . ?
C19 H19B 0.9600 . ?
C19 H19C 0.9600 . ?
C19 C20 1.526(5) . ?
C20 H20A 0.9700 . ?
C20 H20B 0.9700 . ?
C20 C21 1.519(5) . ?
C21 H21A 0.9700 . ?
C21 H21B 0.9700 . ?
C21 C22 1.536(4) . ?
C22 H22A 0.9700 . ?
C22 H22B 0.9700 . ?
C22 C23 1.514(4) . ?
C23 H23A 0.9700 . ?
C23 H23B 0.9700 . ?
C23 C24 1.531(4) . ?
C24 H24A 0.9700 . ?
C24 H24B 0.9700 . ?
C24 C38 1.536(4) . ?
C25 C34 1.401(4) . ?
C25 C35 1.398(3) . ?
C26 H26 0.9300 . ?
C26 C29 1.388(3) . ?
C26 C31 1.395(3) . ?
C27 C31 1.391(4) . ?
C27 C50 1.402(3) . ?
C28 C32 1.395(3) . ?
C28 C34 1.399(4) . ?
C29 C37 1.401(3) . ?
C29 C38 1.524(3) . ?
C30 C36 1.432(3) . ?
C30 C44 1.537(4) . ?
C30 C52 1.315(4) . ?
C31 C62 1.530(3) . ?
C32 C38 1.528(3) . ?
C32 C48 1.390(4) . ?
C33 C40 1.399(3) . ?
C33 C47 1.388(4) . ?
C33 C49 1.527(3) . ?
C34 C54 1.428(4) . ?
C35 C48 1.396(4) . ?
C35 C49 1.520(4) . ?
C36 C45 1.208(4) . ?
C37 C50 1.405(3) . ?
C38 H38 0.9800 . ?
C39 C52 1.311(4) . ?
C39 C80 1.537(4) . ?
C39 C81 1.440(4) . ?
C40 H40 0.9300 . ?
C40 C59 1.395(4) . ?
C41 H41 0.9300 . ?
C41 C42 1.393(4) . ?
C41 C51 1.403(4) . ?
C42 C56 1.389(4) . ?
C42 C62 1.520(4) . ?
C43 C55 1.315(4) . ?
C43 C63 1.315(4) . ?
C44 C99 1.527(4) . ?
C44 C101 1.532(4) . ?
C44 C102 1.536(4) . ?
C45 C50 1.425(3) . ?
C46 C59 1.390(4) . ?
C46 C79 1.398(4) . ?
C47 C79 1.404(4) . ?
C48 H48 0.9300 . ?
C49 H49 0.9800 . ?
C51 C57 1.522(4) . ?
C51 C70 1.390(4) . ?
C53 C71 1.445(4) . ?
C53 C73 1.313(4) . ?
C53 C90 1.538(4) . ?
C54 C74 1.201(4) . ?
C55 C74 1.436(4) . ?
C55 C77 1.530(4) . ?
C56 C64 1.406(4) . ?
C57 H57 0.9800 . ?
C57 C59 1.519(4) . ?
C58 C61 1.202(4) . ?
C58 C67 1.434(4) . ?
C60 C68 1.436(4) . ?
C60 C78 1.198(4) . ?
C61 C64 1.422(4) . ?
C62 H62 0.9800 . ?
C63 C76 1.449(4) . ?
C63 C92 1.541(4) . ?
C64 C70 1.402(4) . ?
C65 C86 1.476(4) . ?
C65 C122 1.525(4) . ?
C65 C124 1.518(5) . ?
C66 H66A 0.9700 . ?
C66 H66B 0.9700 . ?
C67 C73 1.304(4) . ?
C67 C91 1.539(4) . ?
C68 C83 1.311(4) . ?
C68 C87 1.536(4) . ?
C69 H69A 0.9700 . ?
C69 H69B 0.9700 . ?
C71 C86 1.206(4) . ?
C72 H72A 0.9700 . ?
C72 H72B 0.9700 . ?
C75 C83 1.317(4) . ?
C75 C84 1.440(4) . ?
C75 C100 1.528(4) . ?
C76 C88 1.189(4) . ?
C77 C97 1.542(4) . ?
C77 C106 1.529(4) . ?
C77 C115 1.527(4) . ?
C78 C79 1.425(4) . ?
C80 C110 1.527(4) . ?
C80 C112 1.527(4) . ?
C80 C114 1.527(4) . ?
C81 C89 1.201(4) . ?
C82 H82A 0.9700 . ?
C82 H82B 0.9700 . ?
C84 C95 1.197(5) . ?
C85 C88 1.483(4) . ?
C85 C120 1.532(5) . ?
C85 C121 1.519(5) . ?
C87 C104 1.525(4) . ?
C87 C109 1.522(4) . ?
C87 C111 1.542(4) . ?
C89 C98 1.478(4) . ?
C90 C96 1.538(4) . ?
C90 C107 1.533(4) . ?
C90 C116 1.527(4) . ?
C91 C103 1.539(4) . ?
C91 C105 1.531(4) . ?
C91 C118 1.530(4) . ?
C92 C93 1.521(4) . ?
C92 C108 1.529(4) . ?
C92 C119 1.529(4) . ?
C93 H93A 0.9600 . ?
C93 H93B 0.9600 . ?
C93 H93C 0.9600 . ?
C94 C95 1.473(4) . ?
C94 C123 1.519(5) . ?
C94 C126 1.513(5) . ?
C96 H96A 0.9600 . ?
C96 H96B 0.9600 . ?
C96 H96C 0.9600 . ?
C97 H97A 0.9600 . ?
C97 H97B 0.9600 . ?
C97 H97C 0.9600 . ?
C98 C127 1.502(6) . ?
C98 C128 1.503(5) . ?
C99 H99A 0.9600 . ?
C99 H99B 0.9600 . ?
C99 H99C 0.9600 . ?
C100 C113 1.537(5) . ?
C100 C117 1.519(5) . ?
C100 C125 1.532(5) . ?
C101 H10C 0.9600 . ?
C101 H10D 0.9600 . ?
C101 H10E 0.9600 . ?
C102 H10F 0.9600 . ?
C102 H10G 0.9600 . ?
C102 H10H 0.9600 . ?
C103 H10I 0.9600 . ?
C103 H10J 0.9600 . ?
C103 H10K 0.9600 . ?
C104 H10L 0.9600 . ?
C104 H10M 0.9600 . ?
C104 H10N 0.9600 . ?
C105 H10O 0.9600 . ?
C105 H10P 0.9600 . ?
C105 H10Q 0.9600 . ?
C106 H10R 0.9600 . ?
C106 H10S 0.9600 . ?
C106 H10T 0.9600 . ?
C107 H10U 0.9600 . ?
C107 H10V 0.9600 . ?
C107 H10W 0.9600 . ?
C108 H10X 0.9600 . ?
C108 H10Y 0.9600 . ?
C108 H 0.9600 . ?
C109 H10Z 0.9600 . ?
C109 HA 0.9600 . ?
C109 HB 0.9600 . ?
C110 H11C 0.9600 . ?
C110 H11D 0.9600 . ?
C110 H11E 0.9600 . ?
C111 H11F 0.9600 . ?
C111 H11G 0.9600 . ?
C111 H11H 0.9600 . ?
C112 H11I 0.9600 . ?
C112 H11J 0.9600 . ?
C112 H11K 0.9600 . ?
C113 H11L 0.9600 . ?
C113 H11M 0.9600 . ?
C113 H11N 0.9600 . ?
C114 H11O 0.9600 . ?
C114 H11P 0.9600 . ?
C114 H11Q 0.9600 . ?
C115 H11R 0.9600 . ?
C115 H11S 0.9600 . ?
C115 H11T 0.9600 . ?
C116 H11U 0.9600 . ?
C116 H11V 0.9600 . ?
C116 H11W 0.9600 . ?
C117 H11X 0.9600 . ?
C117 H11Y 0.9600 . ?
C117 HC 0.9600 . ?
C118 H11Z 0.9600 . ?
C118 HD 0.9600 . ?
C118 HE 0.9600 . ?
C119 H11 0.9600 . ?
C119 HF 0.9600 . ?
C119 HG 0.9600 . ?
C120 H12C 0.9600 . ?
C120 H12D 0.9600 . ?
C120 H12E 0.9600 . ?
C121 H12F 0.9600 . ?
C121 H12G 0.9600 . ?
C121 H12H 0.9600 . ?
C122 H12I 0.9600 . ?
C122 H12J 0.9600 . ?
C122 H12K 0.9600 . ?
C123 H12L 0.9600 . ?
C123 H12M 0.9600 . ?
C123 H12N 0.9600 . ?
C124 H12O 0.9600 . ?
C124 H12P 0.9600 . ?
C124 H12Q 0.9600 . ?
C125 H12R 0.9600 . ?
C125 H12S 0.9600 . ?
C125 H12T 0.9600 . ?
C126 H12U 0.9600 . ?
C126 H12V 0.9600 . ?
C126 H12W 0.9600 . ?
C127 H12X 0.9600 . ?
C127 H12Y 0.9600 . ?
C127 HH 0.9600 . ?
C128 H12Z 0.9600 . ?
C128 HI 0.9600 . ?
C128 HJ 0.9600 . ?
Cl1C C2C 1.881(7) . ?
Cl1C C2D 1.793(10) . ?
Cl2C C3C 1.816(6) . ?
Cl2C C3D 1.781(7) . ?
O1C H1CA 0.8200 . ?
O1C C1C 1.425(5) . ?
C1C H1CD 0.9700 . ?
C1C H1CE 0.9700 . ?
C1C H1CB 0.9700 . ?
C1C H1CC 0.9700 . ?
C1C C2C 1.517(8) . ?
C1C C2D 1.558(9) . ?
C2C H2C 0.9800 . ?
C2C C3C 1.522(9) . ?
C3C H3C 0.9800 . ?
C3C C4C 1.523(8) . ?
C4C H4CA 0.9600 . ?
C4C H4CB 0.9600 . ?
C4C H4CC 0.9600 . ?
C2D H2D 0.9800 . ?
C2D C3D 1.504(10) . ?
C3D H3D 0.9800 . ?
C3D C4D 1.494(10) . ?
C4D H4DA 0.9600 . ?
C4D H4DB 0.9600 . ?
C4D H4DC 0.9600 . ?
C4A H4AA 0.9700 . ?
C4A H4AB 0.9700 . ?
C4A C3A 1.504(6) . ?
C3A H3AA 0.9700 . ?
C3A H3AB 0.9700 . ?
C3A C2A 1.503(7) . ?
C2A H2AA 0.9700 . ?
C2A H2AB 0.9700 . ?
C2A C1A 1.508(6) . ?
C1A H1AA 0.9600 . ?
C1A H1AB 0.9600 . ?
C1A H1AC 0.9600 . ?
C8A H8AA 0.9700 . ?
C8A H8AB 0.9700 . ?
C8A C7A 1.542(14) . ?
C7A H7AA 0.9600 . ?
C7A H7AB 0.9600 . ?
C7A H7AC 0.9600 . ?

loop_
_exptl_oxdiff_crystal_face_indexfrac_h
_exptl_oxdiff_crystal_face_indexfrac_k
_exptl_oxdiff_crystal_face_indexfrac_l
_exptl_oxdiff_crystal_face_x
_exptl_oxdiff_crystal_face_y
_exptl_oxdiff_crystal_face_z
0.0000 0.0000 27.9996 0.0782 -0.9810 -0.0281
-0.0000 -0.0000 -27.9996 -0.0782 0.9810 0.0281
-10.0000 0.0000 -1.0002 -0.3174 -0.0169 0.9361
10.0000 -0.0000 1.0002 0.3174 0.0169 -0.9361
1.0000 12.0000 0.0000 0.9636 0.0705 0.2233
-0.0000 -12.0000 -0.0000 -0.9322 -0.0653 -0.3168
0.0000 -8.0000 20.9997 -0.5628 -0.7792 -0.2323
0.0000 -1.0000 27.9996 0.0005 -0.9864 -0.0545
-10.0000 4.0000 -0.0002 -0.0039 -0.0302 1.0407
-4.0000 0.0000 25.9995 -0.0532 -0.9317 0.3480
9.0000 -0.0000 13.0000 0.3194 -0.4087 -0.8547
0.0000 7.0000 22.9996 0.6080 -0.7677 0.1617
0.0000 12.0000 0.0000 0.9322 0.0653 0.3168
2.0000 4.0000 -25.9995 0.3010 0.9430 -0.0553
-0.0000 -6.0000 -23.9996 -0.5331 0.8082 -0.1343
-9.0000 0.0000 -15.0000 -0.3250 0.4788 0.8567
